data_4305397
loop_
_publ_author_name
'Donald J. Chapman'
'Slavi C. Sevov'

_publ_section_title
;
Tin-Based Organo-Zintl Ions: Alkylation and Alkenylation of Sn94-
;
_journal_name_full 'Inorganic Chemistry'
_journal_page_first 6009
_journal_page_last 6013
_journal_paper_doi 10.1021/ic800383c
_journal_volume 47
_journal_year 2008
_chemical_formula_sum 'C68 H127 K3 N8 O18 Sn9'
_chemical_formula_weight 2530.29
_chemical_name_systematic
; 
 (K-crypt)3[Sn9-C(CH3)3].2py
;
_space_group_IT_number 1
_symmetry_cell_setting triclinic
_symmetry_space_group_name_Hall 'P 1'
_symmetry_space_group_name_H-M 'P 1'
_atom_sites_solution_hydrogens geom
_atom_sites_solution_primary direct
_atom_sites_solution_secondary difmap
_audit_creation_method SHELXL-97
_cell_angle_alpha 86.0920(10)
_cell_angle_beta 78.9520(10)
_cell_angle_gamma 65.1140(10)
_cell_formula_units_Z 2
_cell_length_a 14.4259(3)
_cell_length_b 16.2725(4)
_cell_length_c 22.5593(5)
_cell_measurement_temperature 100(2)
_cell_volume 4714.48(19)
_computing_cell_refinement 'APEX2/SAINT (Bruker, 2004)'
_computing_data_collection 'APEX2 (Bruker, 2004)'
_computing_data_reduction 'SAINT/XPREP (Bruker, 2004; Sheldrick, 2003)'
_computing_molecular_graphics 'XP (Sheldrick, 1998)'
_computing_publication_material 'XCIF (Sheldrick, 2001)'
_computing_structure_refinement 'SHELXL-97 (Sheldrick, 1997)'
_computing_structure_solution 'SHELXS-97 (Sheldrick, 1990)'
_diffrn_ambient_temperature 100(2)
_diffrn_measured_fraction_theta_full 1.000
_diffrn_measured_fraction_theta_max 1.000
_diffrn_measurement_device_type 'CCD Area Detector'
_diffrn_measurement_method 'Phi and Omega Scans'
_diffrn_radiation_monochromator graphite
_diffrn_radiation_source 'fine-focus sealed tube'
_diffrn_radiation_type MoK\a
_diffrn_radiation_wavelength 0.71073
_diffrn_reflns_av_R_equivalents 0.0000
_diffrn_reflns_av_sigmaI/netI 0.0262
_diffrn_reflns_limit_h_max 17
_diffrn_reflns_limit_h_min -17
_diffrn_reflns_limit_k_max 19
_diffrn_reflns_limit_k_min -19
_diffrn_reflns_limit_l_max 26
_diffrn_reflns_limit_l_min -26
_diffrn_reflns_number 31433
_diffrn_reflns_theta_full 25.00
_diffrn_reflns_theta_max 25.00
_diffrn_reflns_theta_min 0.92
_exptl_absorpt_coefficient_mu 2.534
_exptl_absorpt_correction_T_max 0.7460
_exptl_absorpt_correction_T_min 0.6264
_exptl_absorpt_correction_type multi-scan
_exptl_absorpt_process_details SADABS
_exptl_crystal_colour purple
_exptl_crystal_density_diffrn 1.782
_exptl_crystal_density_method 'not measured'
_exptl_crystal_description 'brick like'
_exptl_crystal_F_000 2484
_exptl_crystal_size_max 0.28
_exptl_crystal_size_mid 0.21
_exptl_crystal_size_min 0.19
_refine_diff_density_max 1.878
_refine_diff_density_min -.687
_refine_diff_density_rms .118
_refine_ls_abs_structure_details 'Flack H D (1983), Acta Cryst. A39, 876-881'
_refine_ls_abs_structure_Flack 0.50(2)
_refine_ls_extinction_method none
_refine_ls_goodness_of_fit_ref 1.037
_refine_ls_hydrogen_treatment constr
_refine_ls_matrix_type full
_refine_ls_number_parameters 1966
_refine_ls_number_reflns 31433
_refine_ls_number_restraints 144
_refine_ls_restrained_S_all 1.040
_refine_ls_R_factor_all 0.0406
_refine_ls_R_factor_gt 0.0348
_refine_ls_shift/su_max 0.006
_refine_ls_shift/su_mean 0.001
_refine_ls_structure_factor_coef Fsqd
_refine_ls_weighting_details 'calc w=1/[\s^2^(Fo^2^)+(0.0445P)^2^+17.9684P] where P=(Fo^2^+2Fc^2^)/3'
_refine_ls_weighting_scheme calc
_refine_ls_wR_factor_gt 0.0878
_refine_ls_wR_factor_ref 0.0910
_reflns_number_gt 28446
_reflns_number_total 31433
_reflns_threshold_expression >2sigma(I)
_cod_data_source_file ic800383c-file002_3.cif
_cod_data_source_block all
_cod_depositor_comments
;
The following automatic conversions were performed:
'_symmetry_cell_setting' value 'Triclinic' changed to 'triclinic'
according to '/home/saulius/struct/CIF-dictionaries/cif_core.dic'
dictionary named 'cif_core.dic' version 2.4.1 from 2010-06-29.

Automatic conversion script
Id: cif_fix_enum 1527 2010-12-29 10:47:43Z saulius 
;
_cod_original_cell_volume 4714.48(18)
_cod_database_code 4305397

loop_
_symmetry_equiv_pos_as_xyz
'x, y, z'

loop_
_atom_site_label
_atom_site_type_symbol
_atom_site_fract_x
_atom_site_fract_y
_atom_site_fract_z
_atom_site_U_iso_or_equiv
_atom_site_adp_type
_atom_site_occupancy
_atom_site_symmetry_multiplicity
_atom_site_calc_flag
_atom_site_refinement_flags
_atom_site_disorder_assembly
_atom_site_disorder_group
C217 C 0.8236(14) 0.0928(12) 0.6674(8) 0.086(5) Uani 1 1 d U . .
H217 H 0.7782 0.1142 0.7050 0.103 Uiso 1 1 calc R . .
N23 N 0.9333(9) -0.0186(8) 0.5887(5) 0.062(3) Uani 1 1 d U . .
C214 C 0.9358(7) 0.1219(7) 0.5831(4) 0.044(2) Uani 1 1 d . . .
H214 H 0.9613 0.1629 0.5622 0.053 Uiso 1 1 calc R . .
C216 C 0.8656(7) 0.1417(8) 0.6359(4) 0.052(3) Uani 1 1 d . . .
H216 H 0.8443 0.2007 0.6519 0.062 Uiso 1 1 calc R . .
C213 C 0.9646(7) 0.0347(8) 0.5641(5) 0.054(3) Uani 1 1 d . . .
H213 H 1.0142 0.0147 0.5279 0.064 Uiso 1 1 calc R . .
C208 C 0.6904(16) 0.3987(15) 0.6337(10) 0.135(7) Uani 1 1 d U . .
H20A H 0.6737 0.3548 0.6147 0.162 Uiso 1 1 calc R . .
H20B H 0.6976 0.3806 0.6760 0.162 Uiso 1 1 calc R . .
C209 C 0.5530(9) 0.4556(10) 0.4177(6) 0.042(4) Uani 1 1 d . . .
H20C H 0.5353 0.4214 0.4527 0.051 Uiso 1 1 calc R . .
H20D H 0.4930 0.4818 0.3966 0.051 Uiso 1 1 calc R . .
C200 C 0.3707(8) 0.8003(8) 0.8833(5) 0.039(3) Uani 1 1 d . . .
H20E H 0.3901 0.7783 0.9230 0.046 Uiso 1 1 calc R . .
H20F H 0.2972 0.8117 0.8849 0.046 Uiso 1 1 calc R . .
C211 C 0.0524(11) 0.0135(8) 0.0037(6) 0.035(3) Uani 1 1 d . . .
H211 H 0.0104 0.0747 -0.0045 0.042 Uiso 1 1 calc R . .
C210 C 0.4901(9) 0.5729(11) 0.4938(6) 0.055(4) Uani 1 1 d . . .
H21A H 0.4879 0.6329 0.5016 0.066 Uiso 1 1 calc R . .
H21B H 0.4221 0.5833 0.4839 0.066 Uiso 1 1 calc R . .
C204 C 0.2600(13) 0.5770(12) 0.6875(8) 0.064(4) Uani 1 1 d U . .
H20G H 0.2404 0.6416 0.6962 0.077 Uiso 1 1 calc R . .
H20H H 0.3215 0.5555 0.6547 0.077 Uiso 1 1 calc R . .
C201 C 0.4362(14) 0.7378(12) 0.8371(8) 0.073(5) Uani 1 1 d U . .
H20I H 0.4463 0.6758 0.8504 0.088 Uiso 1 1 calc R . .
H20J H 0.5050 0.7401 0.8287 0.088 Uiso 1 1 calc R . .
C205 C 0.0149(10) 0.3037(11) 1.0062(6) 0.041(3) Uani 1 1 d . . .
H20K H 0.0367 0.2373 1.0068 0.050 Uiso 1 1 calc R . .
H20L H 0.0315 0.3215 0.9640 0.050 Uiso 1 1 calc R . .
C202 C 0.1214(11) 0.6903(10) 0.8710(7) 0.061(5) Uani 1 1 d . . .
H20M H 0.1020 0.6517 0.9021 0.073 Uiso 1 1 calc R . .
H20N H 0.1378 0.7337 0.8910 0.073 Uiso 1 1 calc R . .
C206 C -0.1636(10) 0.5197(7) 1.2677(5) 0.038(3) Uani 1 1 d . . .
H20O H -0.1828 0.5775 1.2888 0.045 Uiso 1 1 calc R . .
H20P H -0.1851 0.4798 1.2967 0.045 Uiso 1 1 calc R . .
C203 C 0.2048(13) 0.4879(12) 0.8458(8) 0.065(5) Uani 1 1 d . . .
H20Q H 0.1582 0.5197 0.8831 0.078 Uiso 1 1 calc R . .
H20R H 0.2761 0.4576 0.8547 0.078 Uiso 1 1 calc R . .
C207 C 0.6234(10) 0.4740(8) 0.6323(5) 0.062(3) Uani 1 1 d U . .
H20S H 0.6449 0.5155 0.6503 0.075 Uiso 1 1 calc R . .
H20T H 0.5599 0.4754 0.6592 0.075 Uiso 1 1 calc R . .
C303 C -0.0438(10) 0.8007(10) 0.8754(6) 0.043(3) Uani 1 1 d U . .
H30A H -0.0220 0.8425 0.8928 0.051 Uiso 1 1 calc R . .
H30B H -0.0716 0.7703 0.9090 0.051 Uiso 1 1 calc R . .
C300 C 0.4570(11) 0.9372(9) 0.4281(6) 0.038(3) Uani 1 1 d . . .
H30C H 0.5003 0.9017 0.4579 0.046 Uiso 1 1 calc R . .
H30D H 0.4671 0.8948 0.3955 0.046 Uiso 1 1 calc R . .
C302 C 0.6024(12) 0.6643(11) 0.4090(9) 0.074(5) Uani 1 1 d . . .
H30E H 0.5972 0.7077 0.3755 0.089 Uiso 1 1 calc R . .
H30F H 0.5554 0.6986 0.4455 0.089 Uiso 1 1 calc R . .
C306 C 0.8489(12) 0.6414(9) 0.4408(6) 0.046(4) Uani 1 1 d . . .
H30G H 0.8852 0.6185 0.3994 0.056 Uiso 1 1 calc R . .
H30H H 0.8727 0.6862 0.4519 0.056 Uiso 1 1 calc R . .
C301 C 0.3259(10) 0.8293(9) 0.6125(6) 0.035(3) Uani 1 1 d . . .
H30I H 0.3377 0.7790 0.5855 0.041 Uiso 1 1 calc R . .
H30J H 0.3363 0.8775 0.5867 0.041 Uiso 1 1 calc R . .
C310 C 0.0670(12) -0.0517(9) -0.0335(6) 0.049(4) Uani 1 1 d . . .
H310 H 0.0312 -0.0355 -0.0667 0.059 Uiso 1 1 calc R . .
Sn1 Sn 0.01353(5) 0.80543(5) 0.44698(3) 0.02030(17) Uani 1 1 d . . .
Sn2 Sn 0.10491(6) 0.94447(5) 0.38540(3) 0.02561(18) Uani 1 1 d . . .
Sn3 Sn 0.21995(6) 0.79444(5) 0.46131(3) 0.02144(17) Uani 1 1 d . . .
Sn4 Sn 0.07256(6) 0.70022(5) 0.32443(3) 0.02415(18) Uani 1 1 d . . .
Sn5 Sn 0.16364(6) 0.83942(5) 0.25799(3) 0.02474(18) Uani 1 1 d . . .
Sn6 Sn 0.29322(6) 0.66841(5) 0.31290(3) 0.02174(17) Uani 1 1 d . . .
Sn7 Sn -0.04302(6) 0.90022(6) 0.33401(4) 0.0304(2) Uani 1 1 d . . .
Sn8 Sn 0.32277(6) 0.82541(6) 0.33621(3) 0.02576(19) Uani 1 1 d . . .
Sn9 Sn 0.19580(6) 0.63018(5) 0.42624(3) 0.02191(17) Uani 1 1 d . . .
Sn11 Sn 0.75941(6) 0.27940(5) 0.79785(3) 0.02402(18) Uani 1 1 d . . .
Sn12 Sn 0.66860(9) 0.14013(7) 0.85898(5) 0.0206(2) Uani 0.7500(13) 1 d P . 2
Sn13 Sn 0.55456(9) 0.28945(9) 0.78202(5) 0.0182(3) Uani 0.7500(13) 1 d P . 2
Sn14 Sn 0.70325(10) 0.38454(10) 0.91927(7) 0.0188(3) Uani 0.7500(13) 1 d P . 2
Sn15 Sn 0.60993(7) 0.24515(7) 0.98621(4) 0.0183(2) Uani 0.7500(13) 1 d P . 2
Sn16 Sn 0.48121(7) 0.41580(6) 0.93049(4) 0.0156(2) Uani 0.7500(13) 1 d P . 2
Sn17 Sn 0.81778(9) 0.18436(8) 0.90996(5) 0.0249(3) Uani 0.7500(13) 1 d P . 2
Sn18 Sn 0.57875(11) 0.45451(11) 0.81703(6) 0.0183(3) Uani 0.7500(13) 1 d P . 2
Sn19 Sn 0.45138(7) 0.25907(7) 0.90761(4) 0.0209(2) Uani 0.7500(13) 1 d P . 2
Sn22 Sn 0.7708(3) 0.1835(2) 0.92704(17) 0.0570(10) Uani 0.2500(13) 1 d P . 3
Sn23 Sn 0.7137(7) 0.3720(6) 0.9205(3) 0.101(3) Uani 0.2500(13) 1 d P . 3
Sn24 Sn 0.5249(3) 0.2979(3) 0.80598(17) 0.0387(8) Uani 0.2500(13) 1 d P . 3
Sn25 Sn 0.5301(2) 0.19289(17) 0.93182(13) 0.0511(8) Uani 0.2500(13) 1 d P . 3
Sn26 Sn 0.4215(2) 0.38852(17) 0.92668(11) 0.0426(7) Uani 0.2500(13) 1 d P . 3
Sn27 Sn 0.7000(3) 0.1262(2) 0.8299(2) 0.0710(12) Uani 0.2500(13) 1 d P . 3
Sn28 Sn 0.5817(2) 0.3040(3) 1.00716(13) 0.0566(10) Uani 0.2500(13) 1 d P . 3
Sn29 Sn 0.5608(5) 0.4510(4) 0.83679(18) 0.0384(12) Uani 0.2500(13) 1 d P . 3
K19 K 0.34062(19) 0.93779(17) 0.74909(11) 0.0228(5) Uani 1 1 d . . .
K20 K -0.00183(18) 0.63140(18) 0.76236(10) 0.0242(6) Uani 1 1 d . . .
K21 K 0.43133(18) 1.14630(16) 0.49623(10) 0.0192(5) Uani 1 1 d . . .
K22 K 0.77203(18) 0.45557(16) 0.48165(10) 0.0206(5) Uani 1 1 d . . .
K23 K 0.00762(19) 0.32298(16) 1.17072(11) 0.0230(5) Uani 1 1 d . . .
K24 K 0.77013(18) 0.75990(16) 0.07409(10) 0.0217(5) Uani 1 1 d . . .
O10 O 0.2101(6) 0.2987(5) 1.1213(3) 0.0246(18) Uani 1 1 d . . .
O4 O 0.5667(6) 0.7811(5) 0.1238(3) 0.0260(18) Uani 1 1 d . . .
O1 O 0.1872(6) 0.9422(5) 0.6836(3) 0.0236(17) Uani 1 1 d . . .
O8 O 0.7077(6) 0.7589(5) 0.2004(3) 0.0257(18) Uani 1 1 d . . .
O14 O 0.2533(6) 1.1770(5) 0.5886(3) 0.0234(17) Uani 1 1 d . . .
O13 O 0.3354(6) 1.0255(6) 0.5118(4) 0.031(2) Uani 1 1 d . . .
O11 O 0.0677(6) 0.1891(5) 1.2591(4) 0.030(2) Uani 1 1 d . . .
O9 O 0.0679(6) 0.3274(6) 1.0428(3) 0.0298(19) Uani 1 1 d . . .
O12 O -0.0328(6) 0.1699(5) 1.1667(3) 0.0251(18) Uani 1 1 d . . .
O7 O 0.8083(7) 0.9145(6) 0.0799(4) 0.040(2) Uani 1 1 d . . .
O3 O 0.4379(6) 1.0613(5) 0.7331(3) 0.0243(18) Uani 1 1 d . . .
O15 O 0.5813(6) 1.1455(6) 0.5637(4) 0.031(2) Uani 1 1 d . . .
O6 O 0.7101(7) 0.8900(5) -0.0138(4) 0.0300(19) Uani 1 1 d . . .
O2 O 0.5195(7) 0.9053(6) 0.6551(4) 0.033(2) Uani 1 1 d . . .
O5 O 0.8337(6) 0.6059(5) -0.0018(4) 0.0280(19) Uani 1 1 d . . .
O16 O -0.1635(6) 0.7932(6) 0.8189(4) 0.034(2) Uani 1 1 d . . .
O17 O 0.6416(6) 1.0356(5) 0.4602(4) 0.0291(19) Uani 1 1 d . . .
N4 N 0.4030(7) 0.7966(6) 0.6511(4) 0.022(2) Uani 1 1 d . . .
O25 O 0.1320(7) 1.0490(6) 0.7870(4) 0.035(2) Uani 1 1 d . . .
O22 O 0.5929(6) 0.5139(5) 0.5726(4) 0.033(2) Uani 1 1 d . . .
O23 O 0.1813(7) 0.5664(7) 0.6719(4) 0.049(3) Uani 1 1 d . . .
O19 O 0.3745(6) 1.3261(5) 0.4653(3) 0.0327(19) Uani 1 1 d . . .
N1 N 0.3691(8) 1.2848(6) 0.5946(4) 0.025(2) Uani 1 1 d . . .
N12 N 0.1480(7) 0.3310(7) 1.2528(4) 0.026(2) Uani 1 1 d . . .
O18 O 0.3867(8) 1.2015(6) 0.3786(4) 0.041(2) Uani 1 1 d . . .
N6 N 0.6289(8) 0.7522(6) -0.0065(4) 0.026(2) Uani 1 1 d . . .
O31 O 0.0406(6) 0.7366(6) 0.8381(4) 0.036(2) Uani 1 1 d . . .
O30 O 0.0633(8) 0.4626(6) 0.8239(4) 0.050(3) Uani 1 1 d . . .
O32 O -0.2016(7) 0.4561(6) 1.1886(4) 0.037(2) Uani 1 1 d . . .
O29 O -0.0994(7) 0.5153(5) 0.7579(4) 0.041(2) Uani 1 1 d . . .
O39 O 0.7317(7) 0.3507(7) 0.4063(5) 0.051(3) Uani 1 1 d . . .
O37 O 0.8720(7) 0.5686(7) 0.4821(4) 0.042(2) Uani 1 1 d . . .
N3 N 0.2828(8) 1.0760(6) 0.8448(4) 0.026(2) Uani 1 1 d . . .
O34 O 0.9776(6) 0.6255(6) 0.0590(4) 0.040(2) Uani 1 1 d . . .
N7 N 0.9743(8) 0.3787(7) 0.5256(4) 0.031(2) Uani 1 1 d . . .
O36 O 0.7062(7) 0.6250(6) 0.4198(4) 0.039(2) Uani 1 1 d . . .
N9 N -0.2058(7) 0.7065(8) 0.7218(4) 0.033(3) Uani 1 1 d . . .
N13 N -0.1363(8) 0.3238(7) 1.0909(5) 0.039(3) Uani 1 1 d . . .
N5 N 0.9124(8) 0.7639(7) 0.1548(4) 0.030(2) Uani 1 1 d . . .
N8 N 0.5717(7) 0.5311(7) 0.4402(4) 0.032(2) Uani 1 1 d . . .
N10 N 0.2030(10) 0.5558(9) 0.7990(6) 0.054(3) Uani 1 1 d . . .
O27 O -0.0162(8) 0.6991(9) 0.6448(4) 0.080(4) Uani 1 1 d . . .
C4 C 0.2628(9) 0.3357(8) 1.1562(5) 0.021(2) Uani 1 1 d U . .
H4A H 0.3369 0.3154 1.1374 0.025 Uiso 1 1 calc R . .
H4B H 0.2295 0.4027 1.1566 0.025 Uiso 1 1 calc R . .
C6 C 0.2315(8) 0.3170(8) 1.0579(4) 0.023(2) Uani 1 1 d . . .
H6A H 0.3073 0.2892 1.0426 0.028 Uiso 1 1 calc R . .
H6B H 0.2052 0.3832 1.0514 0.028 Uiso 1 1 calc R . .
C8 C 0.6197(10) 0.9034(8) -0.0370(5) 0.032(3) Uani 1 1 d . . .
H8A H 0.6114 0.9462 -0.0710 0.038 Uiso 1 1 calc R . .
H8B H 0.5572 0.9292 -0.0051 0.038 Uiso 1 1 calc R . .
C2 C 0.1515(10) 0.1796(8) 1.2858(5) 0.030(3) Uani 1 1 d . . .
H2A H 0.2174 0.1479 1.2573 0.036 Uiso 1 1 calc R . .
H2B H 0.1526 0.1423 1.3225 0.036 Uiso 1 1 calc R . .
C11 C 0.4489(9) 1.2508(8) 0.6339(5) 0.025(3) Uani 1 1 d . . .
H11A H 0.4339 1.2989 0.6635 0.030 Uiso 1 1 calc R . .
H11B H 0.4432 1.1985 0.6568 0.030 Uiso 1 1 calc R . .
C7 C 0.6320(10) 0.8139(10) -0.0580(5) 0.042(4) Uani 1 1 d . . .
H7A H 0.5757 0.8231 -0.0803 0.050 Uiso 1 1 calc R . .
H7B H 0.6991 0.7855 -0.0861 0.050 Uiso 1 1 calc R . .
C12 C 0.5537(10) 1.2233(8) 0.6018(5) 0.035(3) Uani 1 1 d . . .
H12A H 0.6018 1.2077 0.6309 0.042 Uiso 1 1 calc R . .
H12B H 0.5597 1.2738 0.5768 0.042 Uiso 1 1 calc R . .
C13 C 0.2661(8) 1.3045(7) 0.6299(5) 0.023(2) Uani 1 1 d . . .
H13A H 0.2129 1.3473 0.6075 0.028 Uiso 1 1 calc R . .
H13B H 0.2585 1.3340 0.6685 0.028 Uiso 1 1 calc R . .
C1 C 0.1433(9) 0.2712(7) 1.3028(5) 0.022(2) Uani 1 1 d . . .
H1A H 0.0768 0.3021 1.3310 0.027 Uiso 1 1 calc R . .
H1B H 0.2002 0.2614 1.3248 0.027 Uiso 1 1 calc R . .
C10 C 0.5446(10) 0.7688(9) 0.1865(5) 0.038(3) Uani 1 1 d . . .
H10A H 0.5672 0.7034 0.1949 0.045 Uiso 1 1 calc R . .
H10B H 0.4687 0.7995 0.2010 0.045 Uiso 1 1 calc R . .
C3 C 0.2540(9) 0.3031(9) 1.2160(5) 0.032(3) Uani 1 1 d . . .
H3A H 0.2947 0.3226 1.2380 0.038 Uiso 1 1 calc R . .
H3B H 0.2875 0.2361 1.2138 0.038 Uiso 1 1 calc R . .
C9 C 0.5223(9) 0.7852(8) 0.0258(5) 0.027(3) Uani 1 1 d . . .
H9A H 0.4814 0.7655 0.0042 0.032 Uiso 1 1 calc R . .
H9B H 0.4907 0.8523 0.0271 0.032 Uiso 1 1 calc R . .
C5 C 0.1794(9) 0.2785(8) 1.0262(5) 0.035(3) Uani 1 1 d . . .
H5A H 0.2007 0.2820 0.9821 0.042 Uiso 1 1 calc R . .
H5B H 0.2001 0.2139 1.0368 0.042 Uiso 1 1 calc R . .
N2 N 0.4949(8) 1.0040(7) 0.4021(5) 0.032(2) Uani 1 1 d . . .
C15 C 0.5203(9) 0.8671(9) 0.6005(5) 0.031(3) Uani 1 1 d . . .
H15A H 0.5876 0.8526 0.5729 0.037 Uiso 1 1 calc R . .
H15B H 0.4642 0.9103 0.5802 0.037 Uiso 1 1 calc R . .
C14 C 0.2103(8) 0.8678(8) 0.6463(6) 0.029(3) Uani 1 1 d . . .
H14A H 0.1634 0.8867 0.6164 0.035 Uiso 1 1 calc R . .
H14B H 0.1980 0.8196 0.6712 0.035 Uiso 1 1 calc R . .
C84 C -0.0197(10) 0.1145(9) 1.2194(5) 0.040(3) Uani 1 1 d . . .
H84A H -0.0137 0.0537 1.2101 0.047 Uiso 1 1 calc R . .
H84B H -0.0801 0.1425 1.2522 0.047 Uiso 1 1 calc R . .
C76 C 0.5434(9) 1.0195(9) 0.6996(7) 0.043(4) Uani 1 1 d . . .
H76A H 0.5873 0.9709 0.7239 0.052 Uiso 1 1 calc R . .
H76B H 0.5724 1.0653 0.6915 0.052 Uiso 1 1 calc R . .
C79 C 0.0576(9) 1.0580(8) 0.7492(6) 0.035(3) Uani 1 1 d . . .
H79A H -0.0126 1.0758 0.7740 0.042 Uiso 1 1 calc R . .
H79B H 0.0549 1.1049 0.7184 0.042 Uiso 1 1 calc R . .
C75 C 0.5447(11) 0.9808(10) 0.6416(7) 0.043(3) Uani 1 1 d . . .
H75A H 0.4934 1.0268 0.6196 0.052 Uiso 1 1 calc R . .
H75B H 0.6144 0.9614 0.6160 0.052 Uiso 1 1 calc R . .
C85 C -0.1288(9) 0.1855(9) 1.1463(6) 0.040(3) Uani 1 1 d . . .
H85A H -0.1352 0.1274 1.1450 0.047 Uiso 1 1 calc R . .
H85B H -0.1891 0.2269 1.1751 0.047 Uiso 1 1 calc R . .
C78 C 0.4241(11) 1.1129(9) 0.7842(6) 0.042(3) Uani 1 1 d . . .
H78A H 0.4427 1.1642 0.7712 0.050 Uiso 1 1 calc R . .
H78B H 0.4717 1.0748 0.8113 0.050 Uiso 1 1 calc R . .
C86 C -0.1286(11) 0.2248(8) 1.0870(6) 0.036(3) Uani 1 1 d . . .
H86A H -0.1883 0.2264 1.0706 0.044 Uiso 1 1 calc R . .
H86B H -0.0640 0.1872 1.0595 0.044 Uiso 1 1 calc R . .
C80 C 0.0917(10) 0.9714(10) 0.7207(6) 0.039(3) Uani 1 1 d . . .
H80A H 0.0941 0.9258 0.7524 0.046 Uiso 1 1 calc R . .
H80B H 0.0396 0.9746 0.6966 0.046 Uiso 1 1 calc R . .
C82 C 0.2162(10) 0.6312(11) 0.8225(8) 0.057(4) Uani 1 1 d . . .
H82A H 0.2261 0.6703 0.7885 0.069 Uiso 1 1 calc R . .
H82B H 0.2797 0.6068 0.8406 0.069 Uiso 1 1 calc R . .
C83 C -0.2524(10) 0.4776(7) 1.1372(6) 0.035(3) Uani 1 1 d . . .
H83A H -0.2182 0.5061 1.1056 0.042 Uiso 1 1 calc R . .
H83B H -0.3262 0.5202 1.1490 0.042 Uiso 1 1 calc R . .
C81 C -0.2490(10) 0.8393(9) 0.7875(5) 0.035(3) Uani 1 1 d . . .
H81A H -0.2277 0.8711 0.7522 0.042 Uiso 1 1 calc R . .
H81B H -0.3079 0.8849 0.8147 0.042 Uiso 1 1 calc R . .
C77 C 0.3316(10) 1.0348(8) 0.8961(5) 0.032(3) Uani 1 1 d . . .
H77A H 0.2951 1.0761 0.9315 0.039 Uiso 1 1 calc R . .
H77B H 0.4043 1.0284 0.8873 0.039 Uiso 1 1 calc R . .
C91 C 0.6827(9) 1.1249(9) 0.5245(6) 0.033(3) Uani 1 1 d . . .
H91A H 0.7343 1.1233 0.5483 0.039 Uiso 1 1 calc R . .
H91B H 0.6767 1.1711 0.4927 0.039 Uiso 1 1 calc R . .
C97 C 0.6685(10) 0.6559(8) -0.0285(6) 0.032(3) Uani 1 1 d U . .
H97A H 0.6509 0.6195 0.0050 0.038 Uiso 1 1 calc R . .
H97B H 0.6320 0.6552 -0.0613 0.038 Uiso 1 1 calc R . .
C93 C 0.9008(11) 0.9031(9) 0.0964(6) 0.040(3) Uani 1 1 d . . .
H93A H 0.9005 0.9627 0.1030 0.048 Uiso 1 1 calc R . .
H93B H 0.9602 0.8700 0.0642 0.048 Uiso 1 1 calc R . .
C88 C 0.2306(9) 1.0617(8) 0.5389(6) 0.031(3) Uani 1 1 d . . .
H88A H 0.2054 1.0132 0.5453 0.038 Uiso 1 1 calc R . .
H88B H 0.1887 1.1079 0.5125 0.038 Uiso 1 1 calc R . .
C87 C 0.2198(9) 1.1034(8) 0.5976(6) 0.028(3) Uani 1 1 d . . .
H87A H 0.1463 1.1271 0.6183 0.034 Uiso 1 1 calc R . .
H87B H 0.2624 1.0570 0.6236 0.034 Uiso 1 1 calc R . .
C90 C 0.3176(10) 1.3927(7) 0.5087(5) 0.029(3) Uani 1 1 d . . .
H90A H 0.2449 1.3993 0.5179 0.035 Uiso 1 1 calc R . .
H90B H 0.3172 1.4512 0.4932 0.035 Uiso 1 1 calc R . .
C98 C 0.7779(10) 0.6143(7) -0.0504(5) 0.036(3) Uani 1 1 d . . .
H98A H 0.7970 0.6514 -0.0830 0.043 Uiso 1 1 calc R . .
H98B H 0.7974 0.5536 -0.0675 0.043 Uiso 1 1 calc R . .
C96 C 0.6945(13) 0.9818(9) 0.0061(7) 0.051(4) Uani 1 1 d . . .
H96A H 0.6358 1.0056 0.0404 0.061 Uiso 1 1 calc R . .
H96B H 0.6807 1.0253 -0.0275 0.061 Uiso 1 1 calc R . .
C92 C 0.7144(9) 1.0331(10) 0.4967(6) 0.042(4) Uani 1 1 d . . .
H92A H 0.7844 1.0137 0.4713 0.050 Uiso 1 1 calc R . .
H92B H 0.7180 0.9882 0.5291 0.050 Uiso 1 1 calc R . .
C95 C 0.7657(10) 0.7826(9) 0.2371(5) 0.034(3) Uani 1 1 d . . .
H95A H 0.7489 0.7658 0.2795 0.041 Uiso 1 1 calc R . .
H95B H 0.7441 0.8489 0.2361 0.041 Uiso 1 1 calc R . .
C89 C 0.4433(12) 1.0458(9) 0.3482(5) 0.044(4) Uani 1 1 d . . .
H89A H 0.4765 1.0028 0.3135 0.052 Uiso 1 1 calc R . .
H89B H 0.3691 1.0569 0.3582 0.052 Uiso 1 1 calc R . .
C94 C 0.9106(11) 0.8470(9) 0.1568(6) 0.041(3) Uani 1 1 d . . .
H94A H 0.9751 0.8407 0.1698 0.050 Uiso 1 1 calc R . .
H94B H 0.8516 0.8830 0.1884 0.050 Uiso 1 1 calc R . .
C101 C 1.0542(9) 0.3154(10) 0.4776(5) 0.036(3) Uani 1 1 d . . .
H10C H 1.0690 0.3513 0.4428 0.043 Uiso 1 1 calc R . .
H10D H 1.1193 0.2822 0.4935 0.043 Uiso 1 1 calc R . .
C99 C 0.9983(9) 0.5428(9) 0.0300(7) 0.041(3) Uani 1 1 d . . .
H99A H 0.9731 0.5049 0.0588 0.050 Uiso 1 1 calc R . .
H99B H 1.0742 0.5088 0.0168 0.050 Uiso 1 1 calc R . .
C102 C 0.1145(9) 0.4215(8) 1.2741(5) 0.029(3) Uani 1 1 d . . .
H10E H 0.1358 0.4566 1.2410 0.035 Uiso 1 1 calc R . .
H10F H 0.1509 0.4197 1.3075 0.035 Uiso 1 1 calc R . .
C100 C 1.0012(10) 0.4575(9) 0.5317(6) 0.038(3) Uani 1 1 d . . .
H10G H 0.9602 0.4908 0.5698 0.046 Uiso 1 1 calc R . .
H10H H 1.0755 0.4338 0.5346 0.046 Uiso 1 1 calc R . .
C103 C 0.3887(13) 1.2868(8) 0.3651(5) 0.065(5) Uani 1 1 d . . .
H10I H 0.4620 1.2789 0.3574 0.078 Uiso 1 1 calc R . .
H10J H 0.3612 1.3086 0.3273 0.078 Uiso 1 1 calc R . .
C106 C 0.6060(8) 0.9639(7) 0.3831(5) 0.024(2) Uani 1 1 d . . .
H10K H 0.6256 1.0035 0.3529 0.029 Uiso 1 1 calc R . .
H10L H 0.6271 0.9048 0.3632 0.029 Uiso 1 1 calc R . .
C108 C 0.4519(11) 1.1337(8) 0.3307(6) 0.040(3) Uani 1 1 d . . .
H10M H 0.5251 1.1250 0.3260 0.048 Uiso 1 1 calc R . .
H10N H 0.4281 1.1545 0.2918 0.048 Uiso 1 1 calc R . .
C105 C 0.3639(10) 1.3693(8) 0.5666(5) 0.032(3) Uani 1 1 d . . .
H10O H 0.4350 1.3667 0.5571 0.038 Uiso 1 1 calc R . .
H10P H 0.3220 1.4192 0.5963 0.038 Uiso 1 1 calc R . .
C154 C 0.3453(10) 0.9741(9) 0.4585(6) 0.035(3) Uani 1 1 d U . .
H15C H 0.3003 1.0139 0.4307 0.042 Uiso 1 1 calc R . .
H15D H 0.3241 0.9239 0.4705 0.042 Uiso 1 1 calc R . .
C104 C 0.3319(8) 1.3540(7) 0.4102(4) 0.023(2) Uani 1 1 d U . .
H10Q H 0.2581 1.3636 0.4181 0.028 Uiso 1 1 calc R . .
H10R H 0.3354 1.4118 0.3964 0.028 Uiso 1 1 calc R . .
C110 C 0.1667(12) 1.1174(10) 0.8636(6) 0.050(4) Uani 1 1 d . . .
H11C H 0.1452 1.1757 0.8848 0.060 Uiso 1 1 calc R . .
H11D H 0.1467 1.0768 0.8928 0.060 Uiso 1 1 calc R . .
C148 C 0.3319(11) 0.9440(10) 0.9122(5) 0.046(4) Uani 1 1 d . . .
H14C H 0.3625 0.9222 0.9491 0.056 Uiso 1 1 calc R . .
H14D H 0.2595 0.9497 0.9211 0.056 Uiso 1 1 calc R . .
C113 C 0.4020(11) 0.7145(7) 0.6821(5) 0.031(3) Uani 1 1 d . . .
H11E H 0.3291 0.7221 0.6942 0.038 Uiso 1 1 calc R . .
H11F H 0.4386 0.6625 0.6534 0.038 Uiso 1 1 calc R . .
C111 C 0.1065(8) 1.1349(8) 0.8108(5) 0.028(3) Uani 1 1 d . . .
H11G H 0.0307 1.1664 0.8255 0.033 Uiso 1 1 calc R . .
H11H H 0.1278 1.1725 0.7797 0.033 Uiso 1 1 calc R . .
C109 C 0.3155(11) 1.1486(8) 0.8181(6) 0.035(3) Uani 1 1 d . . .
H10S H 0.2680 1.1851 0.7905 0.043 Uiso 1 1 calc R . .
H10T H 0.3084 1.1893 0.8509 0.043 Uiso 1 1 calc R . .
C116 C 0.9457(9) 0.5621(10) -0.0231(7) 0.049(4) Uani 1 1 d . . .
H11I H 0.9682 0.6024 -0.0513 0.059 Uiso 1 1 calc R . .
H11J H 0.9641 0.5050 -0.0449 0.059 Uiso 1 1 calc R . .
C114 C 1.0217(10) 0.6980(11) 0.1281(7) 0.052(4) Uani 1 1 d . . .
H11K H 1.0491 0.7270 0.0933 0.062 Uiso 1 1 calc R . .
H11L H 1.0664 0.6860 0.1587 0.062 Uiso 1 1 calc R . .
C115 C 0.8776(10) 0.7369(10) 0.2160(6) 0.040(3) Uani 1 1 d . . .
H11M H 0.8983 0.6707 0.2160 0.049 Uiso 1 1 calc R . .
H11N H 0.9135 0.7503 0.2447 0.049 Uiso 1 1 calc R . .
C117 C 0.9680(12) 0.3358(11) 0.5799(7) 0.053(4) Uani 1 1 d . . .
H11O H 1.0264 0.3306 0.5992 0.063 Uiso 1 1 calc R . .
H11P H 0.9769 0.2736 0.5720 0.063 Uiso 1 1 calc R . .
C118 C 0.6446(8) 0.3926(9) 0.3761(5) 0.036(3) Uani 1 1 d . . .
H11Q H 0.6279 0.3454 0.3614 0.044 Uiso 1 1 calc R . .
H11R H 0.6622 0.4262 0.3408 0.044 Uiso 1 1 calc R . .
C119 C 0.8214(9) 0.2796(9) 0.3700(7) 0.048(4) Uani 1 1 d . . .
H11S H 0.7998 0.2354 0.3556 0.058 Uiso 1 1 calc R . .
H11T H 0.8494 0.3066 0.3344 0.058 Uiso 1 1 calc R . .
C122 C -0.1963(9) 0.7549(9) 0.6607(5) 0.028(3) Uani 1 1 d . . .
H12C H -0.2574 0.7661 0.6422 0.034 Uiso 1 1 calc R . .
H12D H -0.1972 0.8144 0.6683 0.034 Uiso 1 1 calc R . .
C120 C 0.2837(10) 0.5203(12) 0.7442(8) 0.078(6) Uani 1 1 d . . .
H12E H 0.2931 0.4581 0.7357 0.093 Uiso 1 1 calc R . .
H12F H 0.3503 0.5163 0.7527 0.093 Uiso 1 1 calc R . .
C121 C -0.2062(11) 0.5591(9) 0.7603(6) 0.039(3) Uani 1 1 d . . .
H12G H -0.2407 0.5865 0.8009 0.047 Uiso 1 1 calc R . .
H12H H -0.2333 0.5148 0.7528 0.047 Uiso 1 1 calc R . .
C123 C -0.1292(10) 0.8546(9) 0.8369(6) 0.040(3) Uani 1 1 d U . .
H12I H -0.1875 0.9047 0.8613 0.048 Uiso 1 1 calc R . .
H12J H -0.1000 0.8806 0.8012 0.048 Uiso 1 1 calc R . .
C126 C 0.0290(15) 0.3964(11) 0.8051(8) 0.066(5) Uani 1 1 d . . .
H12K H 0.0710 0.3688 0.7657 0.079 Uiso 1 1 calc R . .
H12L H 0.0391 0.3475 0.8352 0.079 Uiso 1 1 calc R . .
C125 C -0.0764(12) 0.4401(10) 0.8004(7) 0.050(4) Uani 1 1 d . . .
H12M H -0.1179 0.4635 0.8408 0.060 Uiso 1 1 calc R . .
H12N H -0.0983 0.3952 0.7874 0.060 Uiso 1 1 calc R . .
C124 C -0.0978(8) 0.7006(8) 0.6162(5) 0.042(3) Uani 1 1 d . . .
H12O H -0.0912 0.6385 0.6104 0.050 Uiso 1 1 calc R . .
H12P H -0.0971 0.7307 0.5766 0.050 Uiso 1 1 calc R . .
O51 O 0.9380(6) 0.2966(5) 0.4252(4) 0.0285(18) Uani 1 1 d . . .
O55 O 0.7819(8) 0.4017(7) 0.6016(4) 0.052(2) Uani 1 1 d . . .
C129 C 0.7339(10) 0.6851(8) 0.4430(6) 0.037(3) Uani 1 1 d . . .
H12Q H 0.6973 0.7013 0.4852 0.045 Uiso 1 1 calc R . .
H12R H 0.7146 0.7411 0.4189 0.045 Uiso 1 1 calc R . .
C130 C 0.5027(9) 0.5217(10) 0.5483(5) 0.052(4) Uani 1 1 d U . .
H13C H 0.5096 0.4602 0.5401 0.062 Uiso 1 1 calc R . .
H13D H 0.4394 0.5509 0.5791 0.062 Uiso 1 1 calc R . .
C128 C 0.5685(13) 0.5975(10) 0.3937(7) 0.058(4) Uani 1 1 d . . .
H12S H 0.4965 0.6290 0.3861 0.070 Uiso 1 1 calc R . .
H12T H 0.6132 0.5657 0.3559 0.070 Uiso 1 1 calc R . .
C218 C 0.1729(13) 0.4164(8) 0.8300(6) 0.056(4) Uani 1 1 d . . .
H21C H 0.2159 0.3854 0.7915 0.068 Uiso 1 1 calc R . .
H21D H 0.1818 0.3706 0.8622 0.068 Uiso 1 1 calc R . .
N21 N 0.1309(13) -0.1420(11) -0.0274(7) 0.078(5) Uani 1 1 d . . .
C134 C 0.3431(11) 0.0236(11) 0.0820(7) 0.049(3) Uani 1 1 d . . .
H134 H 0.3111 0.0135 0.0519 0.058 Uiso 1 1 calc R . .
C146 C 0.7013(12) 0.1446(12) 0.2815(6) 0.053(4) Uani 1 1 d . . .
H146 H 0.7279 0.1298 0.3181 0.064 Uiso 1 1 calc R . .
C145 C 0.7244(12) 0.0735(12) 0.2437(7) 0.053(4) Uani 1 1 d . . .
H145 H 0.7693 0.0131 0.2515 0.063 Uiso 1 1 calc R . .
C136 C 0.4395(10) 0.0888(10) 0.1152(11) 0.076(7) Uani 1 1 d . . .
H136 H 0.4805 0.1222 0.1045 0.091 Uiso 1 1 calc R . .
N24 N 0.6749(12) 0.0973(12) 0.1904(5) 0.083(5) Uani 1 1 d . . .
C137 C 0.4316(12) 0.0592(11) 0.1719(9) 0.056(4) Uani 1 1 d . . .
H137 H 0.4594 0.0745 0.2022 0.067 Uiso 1 1 calc R . .
C142 C 0.0955(9) -0.0054(6) 0.0521(6) 0.038(3) Uani 1 1 d . . .
H142 H 0.0836 0.0423 0.0786 0.046 Uiso 1 1 calc R . .
C141 C 0.1580(11) -0.0939(11) 0.0651(8) 0.057(4) Uani 1 1 d . . .
H141 H 0.1869 -0.1073 0.1009 0.069 Uiso 1 1 calc R . .
C143 C 0.6147(12) 0.1860(12) 0.1812(7) 0.053(4) Uani 1 1 d . . .
H143 H 0.5804 0.2055 0.1475 0.064 Uiso 1 1 calc R . .
N22 N 0.3364(11) -0.0167(9) 0.1380(8) 0.076(4) Uani 1 1 d . . .
C138 C 0.3791(10) 0.0042(9) 0.1819(7) 0.046(3) Uani 1 1 d . . .
H138 H 0.3717 -0.0207 0.2209 0.056 Uiso 1 1 calc R . .
C135 C 0.3932(11) 0.0752(11) 0.0707(8) 0.067(5) Uani 1 1 d . . .
H135 H 0.3979 0.1029 0.0325 0.081 Uiso 1 1 calc R . .
C140 C 0.1784(13) -0.1650(13) 0.0234(12) 0.088(7) Uani 1 1 d . . .
H140 H 0.2229 -0.2260 0.0303 0.105 Uiso 1 1 calc R . .
C149 C 0.1769(6) 0.6268(6) 0.6235(4) 0.0320(18) Uani 1 1 d U . .
H14E H 0.2413 0.6033 0.5928 0.038 Uiso 1 1 calc R . .
H14F H 0.1649 0.6873 0.6378 0.038 Uiso 1 1 calc R . .
C150 C 0.0815(6) 0.6305(5) 0.5979(3) 0.0307(17) Uani 1 1 d . . .
H15E H 0.0809 0.5699 0.5979 0.037 Uiso 1 1 calc R . .
H15F H 0.0817 0.6544 0.5563 0.037 Uiso 1 1 calc R . .
O50 O -0.0579(7) 0.4793(6) 1.2484(4) 0.035(2) Uani 1 1 d . . .
C153 C 0.2471(10) 1.2173(8) 0.6432(5) 0.033(3) Uani 1 1 d . . .
H15G H 0.2998 1.1742 0.6657 0.040 Uiso 1 1 calc R . .
H15H H 0.1776 1.2328 0.6684 0.040 Uiso 1 1 calc R . .
C152 C 0.6623(10) 0.9502(9) 0.4326(6) 0.046(4) Uani 1 1 d . . .
H15I H 0.6416 0.9119 0.4635 0.055 Uiso 1 1 calc R . .
H15J H 0.7377 0.9178 0.4173 0.055 Uiso 1 1 calc R . .
C156 C 0.5183(9) 0.7476(9) 0.0929(5) 0.033(3) Uani 1 1 d . . .
H15K H 0.4452 0.7662 0.1132 0.039 Uiso 1 1 calc R . .
H15L H 0.5531 0.6806 0.0919 0.039 Uiso 1 1 calc R . .
C155 C 0.7955(11) 0.9658(8) 0.0249(6) 0.040(3) Uani 1 1 d . . .
H15M H 0.8540 0.9324 -0.0078 0.048 Uiso 1 1 calc R . .
H15N H 0.7971 1.0248 0.0310 0.048 Uiso 1 1 calc R . .
C157 C 0.5993(9) 0.8069(8) 0.2201(5) 0.030(3) Uani 1 1 d . . .
H15O H 0.5778 0.8722 0.2117 0.035 Uiso 1 1 calc R . .
H15P H 0.5812 0.7996 0.2642 0.035 Uiso 1 1 calc R . .
C158 C -0.2438(10) 0.3853(8) 1.1128(6) 0.037(3) Uani 1 1 d . . .
H15Q H -0.2748 0.3560 1.1456 0.045 Uiso 1 1 calc R . .
H15R H -0.2837 0.3980 1.0795 0.045 Uiso 1 1 calc R . .
C160 C -0.0048(9) 0.4723(9) 1.2969(6) 0.038(3) Uani 1 1 d . . .
H16A H -0.0275 0.4388 1.3305 0.046 Uiso 1 1 calc R . .
H16B H -0.0214 0.5336 1.3119 0.046 Uiso 1 1 calc R . .
C159 C -0.2177(11) 0.5370(9) 1.2170(7) 0.048(4) Uani 1 1 d . . .
H15S H -0.2930 0.5721 1.2313 0.058 Uiso 1 1 calc R . .
H15T H -0.1931 0.5742 1.1870 0.058 Uiso 1 1 calc R . .
C161 C 0.0752(8) 0.1073(8) 1.2377(5) 0.025(2) Uani 1 1 d U . .
H16C H 0.0924 0.0615 1.2698 0.030 Uiso 1 1 calc R . .
H16D H 0.1330 0.0856 1.2027 0.030 Uiso 1 1 calc R . .
C162 C 1.0220(10) 0.2493(9) 0.4564(6) 0.041(4) Uani 1 1 d . . .
H16E H 1.0810 0.2040 0.4291 0.049 Uiso 1 1 calc R . .
H16F H 1.0002 0.2171 0.4913 0.049 Uiso 1 1 calc R . .
C164 C 0.9814(11) 0.5216(11) 0.4811(7) 0.050(4) Uani 1 1 d . . .
H16G H 1.0108 0.5658 0.4845 0.060 Uiso 1 1 calc R . .
H16H H 1.0157 0.4881 0.4423 0.060 Uiso 1 1 calc R . .
C163 C 0.8987(10) 0.2353(8) 0.4052(7) 0.045(4) Uani 1 1 d . . .
H16I H 0.9570 0.1847 0.3813 0.053 Uiso 1 1 calc R . .
H16J H 0.8697 0.2092 0.4411 0.053 Uiso 1 1 calc R . .
C166 C 0.5046(10) 0.7845(9) 0.6153(5) 0.038(3) Uani 1 1 d . . .
H16K H 0.5592 0.7444 0.6378 0.046 Uiso 1 1 calc R . .
H16L H 0.5147 0.7528 0.5771 0.046 Uiso 1 1 calc R . .
C165 C 0.4507(11) 0.6936(9) 0.7354(6) 0.041(3) Uani 1 1 d . . .
H16M H 0.4580 0.6329 0.7502 0.049 Uiso 1 1 calc R . .
H16N H 0.5210 0.6927 0.7247 0.049 Uiso 1 1 calc R . .
C168 C -0.2827(9) 0.7705(9) 0.7665(6) 0.038(3) Uani 1 1 d . . .
H16O H -0.2996 0.7367 0.8020 0.045 Uiso 1 1 calc R . .
H16P H -0.3468 0.8035 0.7496 0.045 Uiso 1 1 calc R . .
C167 C -0.2300(11) 0.6329(11) 0.7125(7) 0.050(4) Uani 1 1 d . . .
H16Q H -0.1909 0.6046 0.6726 0.060 Uiso 1 1 calc R . .
H16R H -0.3049 0.6571 0.7107 0.060 Uiso 1 1 calc R . .
O53 O 0.3908(8) 0.7582(5) 0.7807(4) 0.049(3) Uani 1 1 d . . .
O52 O 0.3873(7) 0.8830(6) 0.8664(4) 0.038(2) Uani 1 1 d . . .
C169 C 0.3863(6) 0.5640(5) 0.2382(3) 0.0182(18) Uani 1 1 d U . .
C170 C 0.3367(5) 0.5002(4) 0.2375(3) 0.0113(12) Uani 1 1 d U . .
H17A H 0.2682 0.5328 0.2262 0.017 Uiso 1 1 calc R . .
H17B H 0.3289 0.4745 0.2778 0.017 Uiso 1 1 calc R . .
H17C H 0.3804 0.4513 0.2081 0.017 Uiso 1 1 calc R . .
C171 C 0.3982(6) 0.6083(6) 0.1827(4) 0.030(2) Uani 1 1 d U . .
H17D H 0.3300 0.6422 0.1712 0.046 Uiso 1 1 calc R . .
H17E H 0.4434 0.5631 0.1512 0.046 Uiso 1 1 calc R . .
H17F H 0.4293 0.6501 0.1873 0.046 Uiso 1 1 calc R . .
C172 C 0.4960(6) 0.5046(5) 0.2562(3) 0.0236(16) Uani 1 1 d U . .
H17G H 0.4864 0.4752 0.2948 0.035 Uiso 1 1 calc R . .
H17H H 0.5312 0.5435 0.2600 0.035 Uiso 1 1 calc R . .
H17I H 0.5383 0.4583 0.2248 0.035 Uiso 1 1 calc R . .
C178 C 0.8486(9) 0.0029(8) 0.6432(5) 0.055(3) Uani 1 1 d U . .
H178 H 0.8160 -0.0357 0.6595 0.066 Uiso 1 1 calc R . .
C179 C 0.6497(9) 0.2262(7) 0.2733(5) 0.028(2) Uani 1 1 d . . .
H179 H 0.6415 0.2717 0.3006 0.034 Uiso 1 1 calc R . .
C180 C 0.6071(11) 0.2464(9) 0.2250(8) 0.060(4) Uani 1 1 d . . .
H180 H 0.5667 0.3088 0.2191 0.072 Uiso 1 1 calc R . .
C181 C 1.0291(10) 0.6146(10) 0.1085(7) 0.051(4) Uani 1 1 d . . .
H18A H 0.9982 0.5868 0.1423 0.061 Uiso 1 1 calc R . .
H18B H 1.1033 0.5731 0.0965 0.061 Uiso 1 1 calc R . .
C182 C -0.1015(10) 0.3521(10) 1.0297(6) 0.043(3) Uani 1 1 d . . .
H18C H -0.1210 0.4181 1.0307 0.051 Uiso 1 1 calc R . .
H18D H -0.1390 0.3409 1.0010 0.051 Uiso 1 1 calc R . .
C403 C 0.8703(7) 0.3811(6) 0.6228(3) 0.049(4) Uani 1 1 d . . .
H40A H 0.8708 0.3417 0.6582 0.059 Uiso 1 1 calc R . .
H40B H 0.8688 0.4379 0.6371 0.059 Uiso 1 1 calc R . .
C173 C 0.3924(7) 0.5223(6) -0.0020(3) 0.056(4) Uani 1 1 d RDU . .
C174 C 0.3681(7) 0.4762(6) 0.0642(3) 0.158(12) Uani 1 1 d RD . .
H17J H 0.3272 0.4423 0.0603 0.236 Uiso 1 1 calc R . .
H17K H 0.3290 0.5242 0.0948 0.236 Uiso 1 1 calc R . .
H17L H 0.4339 0.4351 0.0762 0.236 Uiso 1 1 calc R . .
C175 C 0.4582(7) 0.5756(6) 0.0073(3) 0.216(14) Uiso 1 1 d RD . .
H17M H 0.5247 0.5330 0.0177 0.325 Uiso 1 1 calc R . .
H17N H 0.4198 0.6204 0.0400 0.325 Uiso 1 1 calc R . .
H17O H 0.4711 0.6065 -0.0301 0.325 Uiso 1 1 calc R . .
C176 C 0.2792(7) 0.5671(6) -0.0195(3) 0.154(9) Uani 1 1 d RDU . .
H17P H 0.2551 0.5198 -0.0226 0.231 Uiso 1 1 calc R . .
H17Q H 0.2823 0.5975 -0.0584 0.231 Uiso 1 1 calc R . .
H17R H 0.2310 0.6114 0.0117 0.231 Uiso 1 1 calc R . .

loop_
_atom_site_aniso_label
_atom_site_aniso_U_11
_atom_site_aniso_U_22
_atom_site_aniso_U_33
_atom_site_aniso_U_23
_atom_site_aniso_U_13
_atom_site_aniso_U_12
C217 0.086(6) 0.086(6) 0.085(6) -0.002(2) -0.017(2) -0.034(3)
N23 0.064(3) 0.062(3) 0.058(3) -0.0049(19) -0.016(2) -0.021(2)
C214 0.052(6) 0.048(6) 0.032(5) -0.009(4) 0.004(4) -0.023(5)
C216 0.043(5) 0.059(6) 0.050(6) -0.034(5) -0.006(4) -0.013(5)
C213 0.025(4) 0.076(8) 0.049(6) -0.039(5) -0.009(4) -0.004(5)
C208 0.134(7) 0.136(7) 0.133(7) 0.005(2) -0.024(2) -0.055(3)
C209 0.018(6) 0.056(9) 0.040(6) -0.034(6) -0.012(5) 0.004(6)
C200 0.022(4) 0.037(7) 0.041(6) 0.001(5) 0.009(4) -0.003(4)
C211 0.049(8) 0.021(6) 0.043(7) -0.001(5) -0.011(6) -0.019(6)
C210 0.010(6) 0.088(11) 0.040(7) -0.030(7) 0.006(5) 0.004(6)
C204 0.064(4) 0.066(4) 0.064(4) -0.001(2) -0.008(2) -0.029(2)
C201 0.074(5) 0.072(5) 0.071(5) 0.005(2) -0.014(2) -0.029(3)
C205 0.043(8) 0.059(9) 0.029(7) -0.003(6) -0.006(6) -0.027(7)
C202 0.038(7) 0.052(9) 0.084(10) -0.055(8) -0.010(7) -0.003(6)
C206 0.052(8) 0.006(5) 0.036(6) -0.002(4) 0.004(6) 0.002(5)
C203 0.048(9) 0.065(11) 0.069(10) -0.032(9) -0.031(8) 0.002(8)
C207 0.063(3) 0.061(4) 0.058(3) 0.0020(19) -0.007(2) -0.023(2)
C303 0.043(4) 0.043(4) 0.042(4) -0.0036(19) -0.010(2) -0.016(2)
C300 0.055(8) 0.031(8) 0.042(7) 0.006(6) -0.029(6) -0.022(7)
C302 0.053(9) 0.057(11) 0.093(12) 0.007(9) -0.048(9) 0.009(8)
C306 0.072(10) 0.032(8) 0.034(7) 0.000(6) 0.015(6) -0.029(8)
C301 0.046(8) 0.029(7) 0.031(7) -0.005(5) -0.015(6) -0.013(6)
C310 0.059(9) 0.035(8) 0.052(8) 0.016(6) -0.005(6) -0.022(7)
Sn1 0.0183(4) 0.0210(4) 0.0196(4) 0.0009(3) 0.0001(3) -0.0078(3)
Sn2 0.0343(5) 0.0158(4) 0.0247(4) 0.0010(3) -0.0035(3) -0.0095(4)
Sn3 0.0248(4) 0.0231(4) 0.0210(4) 0.0011(3) -0.0078(3) -0.0129(4)
Sn4 0.0255(4) 0.0267(5) 0.0254(4) 0.0010(3) -0.0103(3) -0.0135(4)
Sn5 0.0304(4) 0.0237(5) 0.0170(4) 0.0040(3) -0.0047(3) -0.0086(4)
Sn6 0.0221(4) 0.0191(4) 0.0218(4) -0.0004(3) -0.0017(3) -0.0073(3)
Sn7 0.0233(4) 0.0322(5) 0.0278(4) 0.0042(4) -0.0100(3) -0.0022(4)
Sn8 0.0267(4) 0.0323(5) 0.0220(4) -0.0043(3) 0.0024(3) -0.0180(4)
Sn9 0.0265(4) 0.0162(4) 0.0219(4) 0.0041(3) -0.0053(3) -0.0080(4)
Sn11 0.0222(4) 0.0268(5) 0.0225(4) 0.0050(3) -0.0037(3) -0.0105(4)
Sn12 0.0243(6) 0.0126(6) 0.0203(6) -0.0003(4) -0.0015(4) -0.0043(5)
Sn13 0.0206(6) 0.0227(6) 0.0129(6) -0.0010(5) -0.0053(4) -0.0096(5)
Sn14 0.0211(6) 0.0200(6) 0.0186(7) -0.0014(5) -0.0071(5) -0.0099(5)
Sn15 0.0242(5) 0.0151(6) 0.0133(5) 0.0034(4) -0.0048(4) -0.0058(5)
Sn16 0.0173(5) 0.0154(5) 0.0145(5) -0.0011(4) -0.0038(4) -0.0068(4)
Sn17 0.0161(6) 0.0267(6) 0.0249(6) 0.0052(5) -0.0066(5) -0.0015(5)
Sn18 0.0226(6) 0.0177(6) 0.0155(7) 0.0063(6) -0.0063(5) -0.0090(5)
Sn19 0.0210(5) 0.0242(6) 0.0225(5) -0.0053(4) -0.0005(4) -0.0148(5)
Sn22 0.0315(18) 0.067(2) 0.061(2) 0.0406(17) -0.0189(15) -0.0109(17)
Sn23 0.178(7) 0.146(6) 0.069(4) 0.065(3) -0.084(4) -0.138(5)
Sn24 0.052(2) 0.0416(17) 0.035(2) 0.0023(17) -0.0203(16) -0.0257(18)
Sn25 0.0530(16) 0.0350(14) 0.0607(17) 0.0096(12) 0.0123(12) -0.0248(13)
Sn26 0.0454(15) 0.0356(14) 0.0377(13) 0.0094(10) -0.0092(10) -0.0086(12)
Sn27 0.073(2) 0.0244(16) 0.088(3) 0.0088(18) 0.031(2) -0.0139(16)
Sn28 0.0561(18) 0.103(3) 0.0294(14) 0.0271(17) -0.0153(12) -0.051(2)
Sn29 0.065(3) 0.0180(13) 0.024(2) 0.0093(17) -0.0063(19) -0.0114(16)
K19 0.0243(13) 0.0188(13) 0.0264(13) 0.0011(10) -0.0073(10) -0.0091(11)
K20 0.0215(12) 0.0314(15) 0.0198(12) -0.0021(10) -0.0010(10) -0.0118(11)
K21 0.0211(12) 0.0145(13) 0.0227(12) -0.0003(9) -0.0068(10) -0.0068(10)
K22 0.0183(11) 0.0173(12) 0.0268(12) -0.0007(9) -0.0017(10) -0.0088(10)
K23 0.0240(13) 0.0189(13) 0.0274(13) 0.0011(10) -0.0039(10) -0.0107(11)
K24 0.0197(12) 0.0197(13) 0.0226(12) -0.0015(10) -0.0028(10) -0.0053(10)
O10 0.022(4) 0.041(5) 0.015(4) 0.008(3) -0.007(3) -0.016(4)
O4 0.026(4) 0.022(4) 0.025(4) -0.005(3) 0.002(3) -0.008(4)
O1 0.032(4) 0.023(4) 0.025(4) -0.002(3) -0.005(3) -0.020(4)
O8 0.026(4) 0.018(4) 0.025(4) -0.001(3) -0.009(3) 0.001(3)
O14 0.025(4) 0.016(4) 0.030(4) 0.005(3) -0.007(3) -0.009(3)
O13 0.023(4) 0.036(5) 0.040(5) -0.006(4) -0.004(4) -0.018(4)
O11 0.037(5) 0.021(4) 0.031(4) -0.002(3) 0.003(4) -0.015(4)
O9 0.031(5) 0.041(5) 0.022(4) 0.000(4) -0.007(3) -0.018(4)
O12 0.028(4) 0.029(5) 0.024(4) 0.001(3) -0.006(3) -0.017(4)
O7 0.043(5) 0.023(5) 0.057(6) 0.009(4) -0.017(4) -0.015(4)
O3 0.032(4) 0.017(4) 0.034(4) 0.011(3) -0.020(4) -0.015(4)
O15 0.011(4) 0.035(5) 0.040(5) -0.006(4) -0.007(3) -0.001(3)
O6 0.041(5) 0.023(4) 0.031(4) 0.007(3) -0.020(4) -0.013(4)
O2 0.035(5) 0.031(5) 0.034(5) 0.005(4) 0.001(4) -0.019(4)
O5 0.023(4) 0.024(5) 0.036(4) -0.014(3) 0.009(3) -0.013(4)
O16 0.022(4) 0.032(5) 0.033(5) -0.003(4) 0.002(4) 0.000(4)
O17 0.022(4) 0.024(5) 0.036(4) -0.013(3) -0.011(3) 0.000(4)
N4 0.025(5) 0.023(5) 0.024(5) 0.004(4) -0.006(4) -0.017(4)
O25 0.031(5) 0.038(5) 0.030(4) 0.002(4) -0.006(4) -0.007(4)
O22 0.026(4) 0.022(4) 0.047(5) -0.009(4) 0.003(4) -0.007(4)
O23 0.041(5) 0.062(7) 0.027(5) 0.005(4) 0.019(4) -0.017(5)
O19 0.036(4) 0.030(5) 0.030(4) 0.016(3) -0.016(3) -0.011(4)
N1 0.032(5) 0.014(5) 0.021(5) -0.002(4) -0.010(4) 0.001(4)
N12 0.025(5) 0.042(6) 0.016(5) 0.001(4) 0.000(4) -0.021(5)
O18 0.080(7) 0.027(5) 0.029(5) 0.012(4) -0.024(5) -0.032(5)
N6 0.034(6) 0.017(5) 0.025(5) -0.004(4) -0.004(4) -0.010(4)
O31 0.029(5) 0.031(5) 0.039(5) -0.016(4) -0.012(4) 0.000(4)
O30 0.071(7) 0.018(5) 0.056(6) 0.005(4) -0.017(5) -0.013(5)
O32 0.038(5) 0.023(5) 0.049(5) 0.007(4) -0.008(4) -0.014(4)
O29 0.047(5) 0.020(4) 0.066(6) 0.017(4) -0.019(4) -0.023(4)
O39 0.025(5) 0.060(7) 0.061(6) -0.037(5) -0.003(4) -0.008(5)
O37 0.041(5) 0.069(6) 0.030(4) 0.001(4) 0.002(4) -0.040(5)
N3 0.043(6) 0.011(4) 0.024(5) -0.004(4) -0.011(4) -0.008(4)
O34 0.019(4) 0.022(5) 0.068(6) 0.000(4) -0.012(4) 0.004(4)
N7 0.031(5) 0.029(6) 0.022(5) 0.001(4) -0.008(4) 0.000(4)
O36 0.055(6) 0.030(5) 0.032(5) -0.008(4) -0.022(4) -0.010(4)
N9 0.024(5) 0.055(7) 0.030(5) 0.005(5) -0.004(4) -0.026(5)
N13 0.031(6) 0.016(5) 0.067(7) 0.008(5) -0.025(5) 0.000(4)
N5 0.033(6) 0.041(6) 0.028(5) -0.001(4) -0.009(4) -0.025(5)
N8 0.011(4) 0.040(6) 0.033(5) -0.015(4) -0.004(4) 0.004(4)
N10 0.047(7) 0.060(8) 0.050(7) -0.029(6) -0.013(6) -0.012(6)
O27 0.039(5) 0.139(11) 0.038(5) 0.049(6) -0.002(4) -0.023(6)
C4 0.020(3) 0.023(3) 0.021(3) -0.0012(18) -0.0057(18) -0.0094(19)
C6 0.020(6) 0.038(7) 0.013(5) 0.000(5) -0.003(4) -0.013(5)
C8 0.041(7) 0.030(7) 0.030(6) 0.000(5) -0.002(5) -0.021(6)
C2 0.031(6) 0.031(7) 0.022(5) 0.010(5) -0.007(5) -0.007(5)
C11 0.034(6) 0.026(6) 0.018(5) -0.001(4) -0.013(5) -0.012(5)
C7 0.031(7) 0.073(10) 0.023(7) 0.012(6) -0.004(5) -0.025(7)
C12 0.057(8) 0.029(6) 0.022(5) -0.005(4) -0.015(5) -0.015(6)
C13 0.022(6) 0.013(5) 0.032(6) -0.002(4) -0.001(5) -0.006(5)
C1 0.036(6) 0.019(6) 0.020(6) -0.001(4) -0.011(5) -0.015(5)
C10 0.028(7) 0.034(8) 0.032(7) 0.004(6) 0.004(5) 0.001(6)
C3 0.023(6) 0.049(8) 0.030(6) -0.003(5) -0.003(5) -0.021(6)
C9 0.027(6) 0.033(7) 0.021(6) 0.010(5) -0.009(5) -0.012(5)
C5 0.038(7) 0.036(7) 0.010(5) -0.001(5) -0.001(4) 0.004(6)
N2 0.037(6) 0.036(6) 0.030(5) 0.009(4) -0.016(4) -0.018(5)
C15 0.026(6) 0.050(8) 0.019(6) 0.001(5) 0.001(4) -0.020(6)
C14 0.020(5) 0.029(6) 0.048(7) -0.007(5) -0.013(5) -0.015(5)
C84 0.040(7) 0.036(7) 0.030(6) 0.007(5) 0.012(5) -0.013(6)
C76 0.021(6) 0.026(7) 0.081(10) 0.020(6) -0.016(6) -0.008(5)
C79 0.021(6) 0.031(6) 0.038(6) -0.025(5) 0.008(5) 0.001(5)
C75 0.034(6) 0.035(7) 0.063(8) 0.004(6) 0.000(6) -0.019(6)
C85 0.025(6) 0.033(7) 0.063(9) -0.015(6) 0.000(6) -0.017(6)
C78 0.069(7) 0.040(6) 0.050(6) 0.015(4) -0.039(5) -0.046(6)
C86 0.045(7) 0.020(5) 0.061(8) 0.004(5) -0.027(6) -0.024(5)
C80 0.035(7) 0.066(8) 0.032(6) 0.010(6) -0.006(5) -0.038(6)
C82 0.024(7) 0.069(11) 0.081(11) -0.030(8) -0.008(7) -0.017(7)
C83 0.029(6) 0.010(5) 0.055(8) -0.006(5) -0.005(5) 0.002(5)
C81 0.031(7) 0.044(8) 0.024(6) -0.003(5) -0.002(5) -0.010(6)
C77 0.039(7) 0.022(6) 0.033(7) -0.014(5) -0.001(5) -0.010(5)
C91 0.021(5) 0.039(6) 0.042(6) -0.013(5) -0.009(5) -0.013(5)
C97 0.033(3) 0.031(3) 0.033(3) 0.0005(19) -0.0061(19) -0.015(2)
C93 0.053(8) 0.039(8) 0.047(8) 0.018(6) -0.028(6) -0.033(7)
C88 0.031(6) 0.025(6) 0.052(7) 0.009(5) -0.020(5) -0.021(5)
C87 0.023(5) 0.023(6) 0.040(6) 0.008(4) -0.007(4) -0.011(5)
C90 0.033(6) 0.013(6) 0.033(6) 0.002(5) -0.009(5) 0.000(5)
C98 0.070(9) 0.015(6) 0.024(6) 0.001(4) 0.003(6) -0.023(6)
C96 0.088(9) 0.020(5) 0.057(7) 0.010(4) -0.031(6) -0.027(5)
C92 0.020(6) 0.065(9) 0.035(6) 0.016(6) -0.018(5) -0.009(6)
C95 0.051(8) 0.031(7) 0.025(6) 0.001(5) -0.017(5) -0.019(6)
C89 0.073(10) 0.044(8) 0.023(6) 0.013(6) -0.034(6) -0.025(7)
C94 0.042(7) 0.055(8) 0.031(6) -0.004(5) -0.012(5) -0.020(6)
C101 0.018(6) 0.057(9) 0.020(6) -0.003(6) -0.003(5) -0.003(6)
C99 0.016(6) 0.028(7) 0.066(9) -0.005(6) -0.002(5) 0.003(5)
C102 0.037(5) 0.031(5) 0.026(4) -0.006(3) -0.003(4) -0.021(4)
C100 0.025(6) 0.044(8) 0.052(8) -0.009(6) -0.016(6) -0.015(6)
C103 0.163(14) 0.035(7) 0.042(7) 0.025(5) -0.071(8) -0.067(8)
C106 0.023(5) 0.013(6) 0.032(6) -0.008(4) -0.005(4) -0.001(4)
C108 0.043(7) 0.022(6) 0.042(7) -0.010(5) -0.013(5) 0.001(5)
C105 0.041(7) 0.029(7) 0.022(5) -0.006(5) -0.005(5) -0.011(6)
C154 0.037(3) 0.035(3) 0.035(3) -0.0004(19) -0.0089(19) -0.016(2)
C104 0.025(3) 0.021(3) 0.022(3) 0.0038(17) -0.0077(17) -0.0064(18)
C110 0.077(10) 0.037(8) 0.025(7) 0.003(6) -0.002(6) -0.016(8)
C148 0.066(9) 0.064(9) 0.027(6) 0.037(6) -0.030(6) -0.041(8)
C113 0.053(7) 0.012(6) 0.036(6) 0.000(5) -0.013(5) -0.019(5)
C111 0.022(5) 0.030(7) 0.033(6) 0.001(5) -0.010(5) -0.011(5)
C109 0.059(9) 0.022(7) 0.031(7) -0.006(5) -0.004(6) -0.023(6)
C116 0.019(6) 0.055(9) 0.062(9) -0.018(7) 0.017(6) -0.011(6)
C114 0.022(6) 0.062(10) 0.075(10) 0.022(8) -0.034(6) -0.013(7)
C115 0.035(7) 0.048(8) 0.052(8) 0.019(6) -0.024(6) -0.026(6)
C117 0.058(9) 0.045(9) 0.048(8) 0.010(7) -0.025(7) -0.009(7)
C118 0.019(5) 0.068(9) 0.028(5) 0.000(5) -0.012(4) -0.021(6)
C119 0.022(5) 0.041(6) 0.073(8) -0.041(5) -0.001(4) -0.001(4)
C122 0.024(6) 0.040(7) 0.014(5) 0.011(5) -0.010(4) -0.005(5)
C120 0.018(7) 0.098(13) 0.112(14) -0.080(11) -0.013(7) -0.006(7)
C121 0.050(8) 0.055(9) 0.037(7) 0.003(6) -0.002(6) -0.048(7)
C123 0.040(4) 0.040(4) 0.041(4) -0.0021(19) -0.009(2) -0.016(2)
C126 0.111(14) 0.045(9) 0.063(10) -0.003(7) -0.029(9) -0.047(10)
C125 0.069(10) 0.042(9) 0.055(9) -0.009(7) -0.002(7) -0.041(8)
C124 0.042(7) 0.046(8) 0.020(5) -0.004(5) 0.005(5) -0.006(6)
O51 0.031(4) 0.023(4) 0.034(4) -0.001(3) -0.013(4) -0.010(4)
O55 0.042(5) 0.063(5) 0.035(5) 0.019(4) 0.004(4) -0.013(4)
C129 0.048(7) 0.016(6) 0.036(6) 0.006(5) 0.002(5) -0.006(5)
C130 0.042(6) 0.091(9) 0.037(6) -0.040(6) 0.027(5) -0.050(6)
C128 0.064(10) 0.038(8) 0.060(9) 0.002(7) -0.047(8) 0.006(7)
C218 0.103(12) 0.014(6) 0.041(7) -0.008(5) -0.036(7) -0.003(7)
N21 0.101(12) 0.084(12) 0.067(10) -0.009(8) -0.002(9) -0.060(10)
C134 0.032(7) 0.043(8) 0.060(8) -0.011(6) 0.001(6) -0.008(6)
C146 0.068(9) 0.081(12) 0.043(7) -0.023(7) 0.001(6) -0.062(9)
C145 0.043(8) 0.066(11) 0.053(9) -0.001(8) -0.011(7) -0.025(8)
C136 0.020(6) 0.033(8) 0.17(2) -0.052(10) 0.010(9) -0.015(6)
N24 0.086(10) 0.145(14) 0.034(6) -0.013(7) 0.022(6) -0.074(10)
C137 0.032(7) 0.040(8) 0.087(11) -0.012(7) -0.015(7) -0.004(6)
C142 0.039(6) 0.011(4) 0.072(8) 0.005(5) -0.032(6) -0.008(4)
C141 0.039(8) 0.043(8) 0.096(12) 0.024(8) -0.021(8) -0.023(7)
C143 0.045(8) 0.073(11) 0.043(8) 0.018(7) -0.015(6) -0.025(8)
N22 0.046(7) 0.040(7) 0.117(11) 0.006(7) -0.003(7) 0.000(6)
C138 0.037(7) 0.034(7) 0.062(8) -0.014(6) -0.003(6) -0.010(6)
C135 0.032(7) 0.039(8) 0.090(11) 0.009(7) 0.019(7) 0.010(7)
C140 0.046(9) 0.066(12) 0.151(19) -0.001(12) 0.025(10) -0.042(8)
C149 0.033(2) 0.030(2) 0.032(2) 0.0014(17) 0.0039(17) -0.0154(18)
C150 0.049(5) 0.027(4) 0.008(3) -0.002(3) 0.008(3) -0.014(4)
O50 0.039(5) 0.025(5) 0.031(5) -0.001(4) -0.002(4) -0.003(4)
C153 0.030(6) 0.022(6) 0.035(7) 0.014(5) -0.007(5) 0.001(5)
C152 0.041(7) 0.025(7) 0.042(8) -0.008(6) 0.014(6) 0.007(6)
C156 0.028(5) 0.058(6) 0.021(4) 0.009(4) -0.003(3) -0.028(5)
C155 0.065(8) 0.023(6) 0.056(8) 0.007(5) -0.033(7) -0.032(6)
C157 0.027(6) 0.033(7) 0.034(6) -0.007(5) -0.003(5) -0.017(5)
C158 0.037(7) 0.037(7) 0.042(7) -0.008(5) 0.002(5) -0.022(6)
C160 0.028(6) 0.049(8) 0.036(7) -0.031(6) 0.004(5) -0.013(6)
C159 0.045(8) 0.014(6) 0.071(10) -0.004(6) 0.006(7) -0.004(6)
C161 0.026(3) 0.024(3) 0.024(3) 0.0042(19) -0.0029(18) -0.010(2)
C162 0.026(7) 0.036(8) 0.028(7) 0.014(5) 0.003(5) 0.013(6)
C164 0.035(8) 0.066(10) 0.061(9) -0.007(8) -0.003(7) -0.032(8)
C163 0.039(6) 0.020(5) 0.062(7) -0.024(4) 0.014(5) -0.007(4)
C166 0.038(7) 0.042(8) 0.017(6) -0.005(5) -0.005(5) 0.002(6)
C165 0.054(9) 0.038(8) 0.035(7) 0.020(6) -0.014(6) -0.022(7)
C168 0.017(6) 0.037(8) 0.053(8) 0.008(6) -0.008(6) -0.005(6)
C167 0.041(8) 0.084(11) 0.045(8) 0.014(7) -0.022(7) -0.041(8)
O53 0.106(7) 0.021(4) 0.023(4) -0.007(3) -0.005(4) -0.031(5)
O52 0.047(5) 0.024(5) 0.047(6) 0.003(4) -0.026(4) -0.011(4)
C169 0.023(2) 0.016(2) 0.014(2) -0.0021(15) 0.0009(16) -0.0083(17)
C170 0.0124(14) 0.0104(15) 0.0120(15) -0.0029(9) -0.0006(9) -0.0060(10)
C171 0.032(2) 0.030(3) 0.028(3) -0.0008(18) -0.0067(18) -0.0112(18)
C172 0.0231(18) 0.0241(18) 0.0235(18) -0.0019(10) -0.0054(10) -0.0090(11)
C178 0.055(3) 0.056(3) 0.055(3) -0.0032(19) -0.0132(19) -0.021(2)
C179 0.033(6) 0.015(6) 0.036(6) -0.009(4) 0.004(5) -0.012(5)
C180 0.036(7) 0.017(6) 0.093(11) 0.002(6) 0.014(7) 0.009(5)
C181 0.024(6) 0.058(10) 0.070(9) 0.026(7) -0.017(6) -0.017(6)
C182 0.046(8) 0.051(8) 0.032(7) -0.004(6) -0.026(6) -0.013(7)
C403 0.073(10) 0.038(8) 0.029(6) 0.019(5) -0.016(6) -0.016(7)
C173 0.057(4) 0.056(4) 0.056(4) 0.0005(9) -0.0105(11) -0.0235(18)
C174 0.30(3) 0.177(19) 0.054(9) -0.059(10) 0.084(12) -0.20(2)
C176 0.140(14) 0.107(13) 0.151(15) -0.070(11) 0.018(11) 0.002(10)

loop_
_atom_type_symbol
_atom_type_description
_atom_type_scat_dispersion_real
_atom_type_scat_dispersion_imag
_atom_type_scat_source
C C .0033 .0016 'International Tables Vol C Tables 4.2.6.8 and 6.1.1.4'
H H .0000 .0000 'International Tables Vol C Tables 4.2.6.8 and 6.1.1.4'
N N .0061 .0033 'International Tables Vol C Tables 4.2.6.8 and 6.1.1.4'
O O .0106 .0060 'International Tables Vol C Tables 4.2.6.8 and 6.1.1.4'
K K .2009 .2494 'International Tables Vol C Tables 4.2.6.8 and 6.1.1.4'
Sn Sn -.6537 1.4246 'International Tables Vol C Tables 4.2.6.8 and 6.1.1.4'

loop_
_geom_angle_atom_site_label_1
_geom_angle_atom_site_label_2
_geom_angle_atom_site_label_3
_geom_angle
_geom_angle_site_symmetry_1
_geom_angle_site_symmetry_3
_geom_angle_publ_flag
C216 C217 C178 117.6(15) . . ?
C213 N23 C178 124.4(11) . . ?
C216 C214 C213 111.1(10) . . ?
C217 C216 C214 130.0(12) . . ?
N23 C213 C214 126.4(10) . . ?
C207 C208 O55 106.2(18) . . ?
C118 C209 N8 112.4(10) . . ?
C201 C200 O52 104.0(11) . . ?
C142 C211 C310 120.6(12) . . ?
C130 C210 N8 115.7(11) . . ?
O23 C204 C120 105.9(13) . . ?
O23 C204 C149 45.8(7) . . ?
C120 C204 C149 151.6(13) . . ?
C200 C201 O53 110.8(13) . . ?
O9 C205 C182 108.9(11) . . ?
O31 C202 C82 104.6(12) . . ?
O50 C206 C159 110.8(10) . . ?
N10 C203 C218 115.3(12) . . ?
C208 C207 O22 120.0(15) . . ?
O31 C303 C123 108.5(10) . . ?
N2 C300 C154 115.9(11) . . ?
O36 C302 C128 112.8(12) . . ?
O37 C306 C129 108.4(10) . . ?
N4 C301 C14 115.1(10) . . ?
C211 C310 N21 124.2(14) . . ?
Sn9 Sn1 Sn7 113.22(3) . . ?
Sn9 Sn1 Sn3 61.04(3) . . ?
Sn7 Sn1 Sn3 109.69(3) . . ?
Sn9 Sn1 Sn4 59.93(3) . . ?
Sn7 Sn1 Sn4 58.25(3) . . ?
Sn3 Sn1 Sn4 101.03(3) . . ?
Sn9 Sn1 Sn2 102.52(3) . . ?
Sn7 Sn1 Sn2 57.48(3) . . ?
Sn3 Sn1 Sn2 57.16(2) . . ?
Sn4 Sn1 Sn2 91.37(3) . . ?
Sn8 Sn2 Sn3 61.97(3) . . ?
Sn8 Sn2 Sn7 112.02(4) . . ?
Sn3 Sn2 Sn7 110.29(3) . . ?
Sn8 Sn2 Sn1 102.99(3) . . ?
Sn3 Sn2 Sn1 57.98(2) . . ?
Sn7 Sn2 Sn1 57.32(3) . . ?
Sn8 Sn2 Sn5 59.64(3) . . ?
Sn3 Sn2 Sn5 100.64(3) . . ?
Sn7 Sn2 Sn5 56.35(3) . . ?
Sn1 Sn2 Sn5 89.26(3) . . ?
Sn2 Sn3 Sn1 64.86(3) . . ?
Sn2 Sn3 Sn9 106.54(3) . . ?
Sn1 Sn3 Sn9 58.78(3) . . ?
Sn2 Sn3 Sn8 58.84(3) . . ?
Sn1 Sn3 Sn8 105.72(3) . . ?
Sn9 Sn3 Sn8 95.78(3) . . ?
Sn6 Sn4 Sn7 104.32(3) . . ?
Sn6 Sn4 Sn9 56.37(2) . . ?
Sn7 Sn4 Sn9 110.17(3) . . ?
Sn6 Sn4 Sn1 91.46(3) . . ?
Sn7 Sn4 Sn1 57.90(3) . . ?
Sn9 Sn4 Sn1 56.94(2) . . ?
Sn6 Sn4 Sn5 57.16(2) . . ?
Sn7 Sn4 Sn5 56.35(3) . . ?
Sn9 Sn4 Sn5 102.29(3) . . ?
Sn1 Sn4 Sn5 90.32(3) . . ?
Sn7 Sn5 Sn6 105.10(3) . . ?
Sn7 Sn5 Sn8 109.15(3) . . ?
Sn6 Sn5 Sn8 56.36(3) . . ?
Sn7 Sn5 Sn4 57.42(3) . . ?
Sn6 Sn5 Sn4 57.01(2) . . ?
Sn8 Sn5 Sn4 101.61(3) . . ?
Sn7 Sn5 Sn2 57.23(3) . . ?
Sn6 Sn5 Sn2 90.10(3) . . ?
Sn8 Sn5 Sn2 55.67(2) . . ?
Sn4 Sn5 Sn2 89.03(3) . . ?
C169 Sn6 Sn9 124.07(19) . . ?
C169 Sn6 Sn8 126.71(19) . . ?
Sn9 Sn6 Sn8 104.11(3) . . ?
C169 Sn6 Sn4 107.5(2) . . ?
Sn9 Sn6 Sn4 63.17(3) . . ?
Sn8 Sn6 Sn4 114.13(3) . . ?
C169 Sn6 Sn5 108.49(19) . . ?
Sn9 Sn6 Sn5 114.36(3) . . ?
Sn8 Sn6 Sn5 63.81(3) . . ?
Sn4 Sn6 Sn5 65.83(3) . . ?
Sn5 Sn7 Sn1 99.90(3) . . ?
Sn5 Sn7 Sn2 66.41(3) . . ?
Sn1 Sn7 Sn2 65.20(3) . . ?
Sn5 Sn7 Sn4 66.23(3) . . ?
Sn1 Sn7 Sn4 63.85(3) . . ?
Sn2 Sn7 Sn4 99.42(3) . . ?
Sn6 Sn8 Sn2 98.18(3) . . ?
Sn6 Sn8 Sn3 79.62(3) . . ?
Sn2 Sn8 Sn3 59.19(2) . . ?
Sn6 Sn8 Sn5 59.83(3) . . ?
Sn2 Sn8 Sn5 64.69(3) . . ?
Sn3 Sn8 Sn5 102.21(3) . . ?
Sn6 Sn9 Sn1 98.14(3) . . ?
Sn6 Sn9 Sn3 80.48(3) . . ?
Sn1 Sn9 Sn3 60.18(3) . . ?
Sn6 Sn9 Sn4 60.47(3) . . ?
Sn1 Sn9 Sn4 63.13(3) . . ?
Sn3 Sn9 Sn4 102.64(3) . . ?
Sn18 Sn11 Sn17 114.27(4) . . ?
Sn18 Sn11 Sn27 111.73(8) . . ?
Sn17 Sn11 Sn27 64.00(10) . . ?
Sn18 Sn11 Sn13 61.55(4) . . ?
Sn17 Sn11 Sn13 110.59(4) . . ?
Sn27 Sn11 Sn13 58.40(9) . . ?
Sn18 Sn11 Sn23 64.18(16) . . ?
Sn17 Sn11 Sn23 55.08(15) . . ?
Sn27 Sn11 Sn23 102.64(17) . . ?
Sn13 Sn11 Sn23 104.20(15) . . ?
Sn18 Sn11 Sn29 8.87(7) . . ?
Sn17 Sn11 Sn29 106.14(8) . . ?
Sn27 Sn11 Sn29 105.45(12) . . ?
Sn13 Sn11 Sn29 59.91(12) . . ?
Sn23 Sn11 Sn29 58.44(18) . . ?
Sn18 Sn11 Sn14 60.67(4) . . ?
Sn17 Sn11 Sn14 58.56(4) . . ?
Sn27 Sn11 Sn14 104.44(10) . . ?
Sn13 Sn11 Sn14 102.41(4) . . ?
Sn23 Sn11 Sn14 3.59(17) . . ?
Sn29 Sn11 Sn14 55.08(10) . . ?
Sn18 Sn11 Sn12 103.19(4) . . ?
Sn17 Sn11 Sn12 57.86(4) . . ?
Sn27 Sn11 Sn12 12.67(9) . . ?
Sn13 Sn11 Sn12 57.36(3) . . ?
Sn23 Sn11 Sn12 90.55(14) . . ?
Sn29 Sn11 Sn12 95.99(9) . . ?
Sn14 Sn11 Sn12 92.16(4) . . ?
Sn18 Sn11 Sn22 106.23(8) . . ?
Sn17 Sn11 Sn22 12.46(6) . . ?
Sn27 Sn11 Sn22 56.76(12) . . ?
Sn13 Sn11 Sn22 98.55(8) . . ?
Sn23 Sn11 Sn22 53.42(16) . . ?
Sn29 Sn11 Sn22 97.62(11) . . ?
Sn14 Sn11 Sn22 56.56(8) . . ?
Sn12 Sn11 Sn22 48.60(7) . . ?
Sn18 Sn11 Sn24 57.91(8) . . ?
Sn17 Sn11 Sn24 102.84(8) . . ?
Sn27 Sn11 Sn24 57.13(11) . . ?
Sn13 Sn11 Sn24 10.11(6) . . ?
Sn23 Sn11 Sn24 94.50(16) . . ?
Sn29 Sn11 Sn24 54.69(13) . . ?
Sn14 Sn11 Sn24 92.88(8) . . ?
Sn12 Sn11 Sn24 53.55(7) . . ?
Sn22 Sn11 Sn24 90.52(10) . . ?
Sn19 Sn12 Sn13 62.22(4) . . ?
Sn19 Sn12 Sn17 112.32(5) . . ?
Sn13 Sn12 Sn17 110.32(5) . . ?
Sn19 Sn12 Sn11 102.73(4) . . ?
Sn13 Sn12 Sn11 57.86(3) . . ?
Sn17 Sn12 Sn11 57.08(3) . . ?
Sn19 Sn12 Sn15 59.77(3) . . ?
Sn13 Sn12 Sn15 101.08(4) . . ?
Sn17 Sn12 Sn15 56.62(4) . . ?
Sn11 Sn12 Sn15 89.06(3) . . ?
Sn12 Sn13 Sn11 64.78(4) . . ?
Sn12 Sn13 Sn18 106.38(5) . . ?
Sn11 Sn13 Sn18 58.42(4) . . ?
Sn12 Sn13 Sn19 58.50(4) . . ?
Sn11 Sn13 Sn19 105.05(4) . . ?
Sn18 Sn13 Sn19 95.65(4) . . ?
Sn17 Sn14 Sn16 103.79(6) . . ?
Sn17 Sn14 Sn18 109.97(6) . . ?
Sn16 Sn14 Sn18 56.07(4) . . ?
Sn17 Sn14 Sn11 57.88(4) . . ?
Sn16 Sn14 Sn11 90.51(5) . . ?
Sn18 Sn14 Sn11 56.66(4) . . ?
Sn17 Sn14 Sn15 56.36(4) . . ?
Sn16 Sn14 Sn15 56.68(4) . . ?
Sn18 Sn14 Sn15 101.79(6) . . ?
Sn11 Sn14 Sn15 89.78(5) . . ?
Sn17 Sn15 Sn16 104.74(4) . . ?
Sn17 Sn15 Sn19 109.07(4) . . ?
Sn16 Sn15 Sn19 56.25(3) . . ?
Sn17 Sn15 Sn12 57.39(4) . . ?
Sn16 Sn15 Sn12 89.79(4) . . ?
Sn19 Sn15 Sn12 55.51(3) . . ?
Sn17 Sn15 Sn14 57.00(4) . . ?
Sn16 Sn15 Sn14 57.18(4) . . ?
Sn19 Sn15 Sn14 101.73(4) . . ?
Sn12 Sn15 Sn14 88.99(4) . . ?
C173 Sn16 Sn18 120.4(2) 1_556 . ?
C173 Sn16 Sn19 129.3(2) 1_556 . ?
Sn18 Sn16 Sn19 104.43(5) . . ?
C173 Sn16 Sn15 111.2(2) 1_556 . ?
Sn18 Sn16 Sn15 114.80(5) . . ?
Sn19 Sn16 Sn15 63.84(4) . . ?
C173 Sn16 Sn14 106.5(3) 1_556 . ?
Sn18 Sn16 Sn14 63.24(5) . . ?
Sn19 Sn16 Sn14 114.47(5) . . ?
Sn15 Sn16 Sn14 66.14(4) . . ?
Sn11 Sn17 Sn15 99.35(4) . . ?
Sn11 Sn17 Sn14 63.56(4) . . ?
Sn15 Sn17 Sn14 66.64(4) . . ?
Sn11 Sn17 Sn12 65.06(3) . . ?
Sn15 Sn17 Sn12 65.99(4) . . ?
Sn14 Sn17 Sn12 99.57(5) . . ?
Sn16 Sn18 Sn11 97.36(5) . . ?
Sn16 Sn18 Sn13 80.27(5) . . ?
Sn11 Sn18 Sn13 60.03(4) . . ?
Sn16 Sn18 Sn14 60.69(4) . . ?
Sn11 Sn18 Sn14 62.67(4) . . ?
Sn13 Sn18 Sn14 102.74(6) . . ?
Sn16 Sn19 Sn12 98.09(4) . . ?
Sn16 Sn19 Sn13 79.64(4) . . ?
Sn12 Sn19 Sn13 59.28(4) . . ?
Sn16 Sn19 Sn15 59.91(3) . . ?
Sn12 Sn19 Sn15 64.72(4) . . ?
Sn13 Sn19 Sn15 102.48(4) . . ?
Sn23 Sn22 Sn28 61.6(2) . . ?
Sn23 Sn22 Sn27 109.43(18) . . ?
Sn28 Sn22 Sn27 106.03(16) . . ?
Sn23 Sn22 Sn11 60.67(16) . . ?
Sn28 Sn22 Sn11 104.83(10) . . ?
Sn27 Sn22 Sn11 57.40(9) . . ?
Sn22 Sn23 Sn28 61.15(19) . . ?
Sn22 Sn23 Sn29 108.6(3) . . ?
Sn28 Sn23 Sn29 94.8(2) . . ?
Sn22 Sn23 Sn11 65.92(19) . . ?
Sn28 Sn23 Sn11 108.2(2) . . ?
Sn29 Sn23 Sn11 60.83(17) . . ?
Sn29 Sn24 Sn27 109.57(19) . . ?
Sn29 Sn24 Sn26 61.40(12) . . ?
Sn27 Sn24 Sn26 105.64(16) . . ?
Sn29 Sn24 Sn25 101.43(14) . . ?
Sn27 Sn24 Sn25 55.80(12) . . ?
Sn26 Sn24 Sn25 55.68(9) . . ?
Sn29 Sn24 Sn11 59.69(13) . . ?
Sn27 Sn24 Sn11 56.81(10) . . ?
Sn26 Sn24 Sn11 101.67(12) . . ?
Sn25 Sn24 Sn11 92.17(11) . . ?
Sn27 Sn25 Sn26 110.02(11) . . ?
Sn27 Sn25 Sn28 106.68(14) . . ?
Sn26 Sn25 Sn28 62.04(10) . . ?
Sn27 Sn25 Sn24 58.01(12) . . ?
Sn26 Sn25 Sn24 58.37(10) . . ?
Sn28 Sn25 Sn24 101.52(11) . . ?
C173 Sn26 Sn25 133.4(2) 1_556 . ?
C173 Sn26 Sn24 145.1(2) 1_556 . ?
Sn25 Sn26 Sn24 65.94(11) . . ?
C173 Sn26 Sn29 87.4(2) 1_556 . ?
Sn25 Sn26 Sn29 106.35(14) . . ?
Sn24 Sn26 Sn29 57.79(14) . . ?
C173 Sn26 Sn28 75.4(2) 1_556 . ?
Sn25 Sn26 Sn28 59.87(11) . . ?
Sn24 Sn26 Sn28 105.26(13) . . ?
Sn29 Sn26 Sn28 93.12(14) . . ?
Sn25 Sn27 Sn22 70.97(16) . . ?
Sn25 Sn27 Sn11 104.71(14) . . ?
Sn22 Sn27 Sn11 65.84(11) . . ?
Sn25 Sn27 Sn24 66.19(13) . . ?
Sn22 Sn27 Sn24 101.41(16) . . ?
Sn11 Sn27 Sn24 66.06(10) . . ?
Sn22 Sn28 Sn23 57.23(19) . . ?
Sn22 Sn28 Sn25 70.21(14) . . ?
Sn23 Sn28 Sn25 104.04(18) . . ?
Sn22 Sn28 Sn26 105.08(12) . . ?
Sn23 Sn28 Sn26 86.27(17) . . ?
Sn25 Sn28 Sn26 58.09(9) . . ?
Sn24 Sn29 Sn23 103.5(2) . . ?
Sn24 Sn29 Sn26 60.80(13) . . ?
Sn23 Sn29 Sn26 85.76(19) . . ?
Sn24 Sn29 Sn11 65.62(14) . . ?
Sn23 Sn29 Sn11 60.7(2) . . ?
Sn26 Sn29 Sn11 105.33(16) . . ?
O53 K19 O25 112.8(3) . . ?
O53 K19 O52 61.5(3) . . ?
O25 K19 O52 96.4(3) . . ?
O53 K19 O1 92.4(3) . . ?
O25 K19 O1 59.2(2) . . ?
O52 K19 O1 135.6(2) . . ?
O53 K19 O3 138.0(3) . . ?
O25 K19 O3 103.5(3) . . ?
O52 K19 O3 95.0(2) . . ?
O1 K19 O3 125.0(2) . . ?
O53 K19 O2 97.0(3) . . ?
O25 K19 O2 144.8(3) . . ?
O52 K19 O2 114.8(3) . . ?
O1 K19 O2 102.8(2) . . ?
O3 K19 O2 59.8(2) . . ?
O53 K19 N3 119.5(3) . . ?
O25 K19 N3 61.3(3) . . ?
O52 K19 N3 60.0(3) . . ?
O1 K19 N3 119.6(3) . . ?
O3 K19 N3 61.4(3) . . ?
O2 K19 N3 120.0(3) . . ?
O53 K19 N4 60.6(2) . . ?
O25 K19 N4 119.6(3) . . ?
O52 K19 N4 119.9(3) . . ?
O1 K19 N4 61.2(2) . . ?
O3 K19 N4 117.9(2) . . ?
O2 K19 N4 59.2(2) . . ?
N3 K19 N4 179.1(3) . . ?
O29 K20 O27 97.0(3) . . ?
O29 K20 O31 145.1(3) . . ?
O27 K20 O31 113.8(4) . . ?
O29 K20 O23 106.1(3) . . ?
O27 K20 O23 61.8(3) . . ?
O31 K20 O23 102.9(3) . . ?
O29 K20 O16 104.5(3) . . ?
O27 K20 O16 94.0(3) . . ?
O31 K20 O16 59.3(3) . . ?
O23 K20 O16 142.8(3) . . ?
O29 K20 O30 59.6(3) . . ?
O27 K20 O30 140.1(4) . . ?
O31 K20 O30 100.5(3) . . ?
O23 K20 O30 92.1(3) . . ?
O16 K20 O30 121.8(3) . . ?
O29 K20 N10 118.3(3) . . ?
O27 K20 N10 118.3(4) . . ?
O31 K20 N10 61.6(3) . . ?
O23 K20 N10 60.7(3) . . ?
O16 K20 N10 120.0(3) . . ?
O30 K20 N10 61.1(4) . . ?
O29 K20 N9 61.7(3) . . ?
O27 K20 N9 60.2(3) . . ?
O31 K20 N9 119.5(3) . . ?
O23 K20 N9 117.7(3) . . ?
O16 K20 N9 61.2(3) . . ?
O30 K20 N9 119.4(3) . . ?
N10 K20 N9 178.4(3) . . ?
O19 K21 O17 114.5(3) . . ?
O19 K21 O13 136.0(3) . . ?
O17 K21 O13 104.2(2) . . ?
O19 K21 O18 60.8(2) . . ?
O17 K21 O18 96.9(3) . . ?
O13 K21 O18 95.5(3) . . ?
O19 K21 O14 95.9(2) . . ?
O17 K21 O14 144.2(3) . . ?
O13 K21 O14 59.0(2) . . ?
O18 K21 O14 115.0(3) . . ?
O19 K21 O15 93.1(2) . . ?
O17 K21 O15 59.5(2) . . ?
O13 K21 O15 125.4(3) . . ?
O18 K21 O15 135.3(3) . . ?
O14 K21 O15 102.4(2) . . ?
O19 K21 N2 120.9(3) . . ?
O17 K21 N2 60.8(3) . . ?
O13 K21 N2 61.6(3) . . ?
O18 K21 N2 61.7(3) . . ?
O14 K21 N2 119.8(3) . . ?
O15 K21 N2 119.3(3) . . ?
O19 K21 N1 61.2(2) . . ?
O17 K21 N1 118.5(3) . . ?
O13 K21 N1 117.3(3) . . ?
O18 K21 N1 120.4(3) . . ?
O14 K21 N1 59.4(3) . . ?
O15 K21 N1 59.7(2) . . ?
N2 K21 N1 177.9(3) . . ?
O37 K22 O39 142.9(3) . . ?
O37 K22 O55 95.3(3) . . ?
O39 K22 O55 117.8(3) . . ?
O37 K22 O22 109.1(2) . . ?
O39 K22 O22 102.6(3) . . ?
O55 K22 O22 58.4(3) . . ?
O37 K22 O51 101.3(3) . . ?
O39 K22 O51 60.4(2) . . ?
O55 K22 O51 97.7(3) . . ?
O22 K22 O51 142.3(2) . . ?
O37 K22 O36 59.3(3) . . ?
O39 K22 O36 100.6(3) . . ?
O55 K22 O36 135.8(3) . . ?
O22 K22 O36 93.9(3) . . ?
O51 K22 O36 121.1(2) . . ?
O37 K22 N8 117.7(3) . . ?
O39 K22 N8 61.1(3) . . ?
O55 K22 N8 120.1(3) . . ?
O22 K22 N8 63.8(3) . . ?
O51 K22 N8 120.1(3) . . ?
O36 K22 N8 59.7(3) . . ?
O37 K22 N7 62.6(3) . . ?
O39 K22 N7 119.3(3) . . ?
O55 K22 N7 59.1(3) . . ?
O22 K22 N7 115.4(3) . . ?
O51 K22 N7 60.4(3) . . ?
O36 K22 N7 120.7(3) . . ?
N8 K22 N7 179.2(3) . . ?
O10 K23 O12 115.2(2) . . ?
O10 K23 O11 94.4(2) . . ?
O12 K23 O11 61.2(2) . . ?
O10 K23 O32 142.1(2) . . ?
O12 K23 O32 98.0(2) . . ?
O11 K23 O32 118.4(2) . . ?
O10 K23 O9 60.3(2) . . ?
O12 K23 O9 94.0(2) . . ?
O11 K23 O9 134.4(3) . . ?
O32 K23 O9 101.5(3) . . ?
O10 K23 O50 100.7(3) . . ?
O12 K23 O50 138.5(2) . . ?
O11 K23 O50 97.5(2) . . ?
O32 K23 O50 59.2(3) . . ?
O9 K23 O50 122.7(3) . . ?
O10 K23 N13 120.4(3) . . ?
O12 K23 N13 61.0(2) . . ?
O11 K23 N13 120.9(3) . . ?
O32 K23 N13 59.9(3) . . ?
O9 K23 N13 60.8(3) . . ?
O50 K23 N13 118.0(3) . . ?
O10 K23 N12 60.5(2) . . ?
O12 K23 N12 121.1(3) . . ?
O11 K23 N12 60.8(3) . . ?
O32 K23 N12 117.8(3) . . ?
O9 K23 N12 119.6(2) . . ?
O50 K23 N12 59.6(3) . . ?
N13 K23 N12 177.5(3) . . ?
O10 K23 C161 96.2(2) . . ?
O12 K23 C161 41.1(2) . . ?
O11 K23 C161 21.9(2) . . ?
O32 K23 C161 121.5(2) . . ?
O9 K23 C161 117.2(3) . . ?
O50 K23 C161 118.4(3) . . ?
N13 K23 C161 102.1(3) . . ?
N12 K23 C161 79.9(3) . . ?
O6 K24 O7 62.4(3) . . ?
O6 K24 O4 94.7(3) . . ?
O7 K24 O4 115.4(3) . . ?
O6 K24 O8 133.8(2) . . ?
O7 K24 O8 92.5(3) . . ?
O4 K24 O8 59.8(2) . . ?
O6 K24 O34 119.8(3) . . ?
O7 K24 O34 99.2(3) . . ?
O4 K24 O34 140.0(3) . . ?
O8 K24 O34 101.2(3) . . ?
O6 K24 O5 96.9(3) . . ?
O7 K24 O5 139.8(3) . . ?
O4 K24 O5 99.5(2) . . ?
O8 K24 O5 123.3(2) . . ?
O34 K24 O5 59.7(3) . . ?
O6 K24 N5 120.7(3) . . ?
O7 K24 N5 59.7(3) . . ?
O4 K24 N5 120.2(3) . . ?
O8 K24 N5 61.0(2) . . ?
O34 K24 N5 60.5(3) . . ?
O5 K24 N5 119.4(3) . . ?
O6 K24 N6 60.3(2) . . ?
O7 K24 N6 121.4(3) . . ?
O4 K24 N6 59.7(2) . . ?
O8 K24 N6 118.8(2) . . ?
O34 K24 N6 118.7(3) . . ?
O5 K24 N6 59.8(3) . . ?
N5 K24 N6 178.9(3) . . ?
C6 O10 C4 110.2(7) . . ?
C6 O10 K23 117.3(6) . . ?
C4 O10 K23 117.6(5) . . ?
C156 O4 C10 111.9(9) . . ?
C156 O4 K24 118.8(6) . . ?
C10 O4 K24 117.1(7) . . ?
C80 O1 C14 114.1(8) . . ?
C80 O1 K19 110.2(7) . . ?
C14 O1 K19 118.8(6) . . ?
C157 O8 C95 111.0(8) . . ?
C157 O8 K24 113.6(6) . . ?
C95 O8 K24 116.6(6) . . ?
C153 O14 C87 112.6(9) . . ?
C153 O14 K21 118.0(7) . . ?
C87 O14 K21 115.6(6) . . ?
C88 O13 C154 106.9(8) . . ?
C88 O13 K21 116.1(7) . . ?
C154 O13 K21 117.0(6) . . ?
C161 O11 C2 113.7(9) . . ?
C161 O11 K23 109.2(6) . . ?
C2 O11 K23 118.4(6) . . ?
C205 O9 C5 112.2(9) . . ?
C205 O9 K23 118.2(7) . . ?
C5 O9 K23 109.5(6) . . ?
C84 O12 C85 111.7(9) . . ?
C84 O12 K23 115.3(7) . . ?
C85 O12 K23 115.5(7) . . ?
C93 O7 C155 109.6(9) . . ?
C93 O7 K24 117.9(7) . . ?
C155 O7 K24 111.5(6) . . ?
C78 O3 C76 115.7(10) . . ?
C78 O3 K19 116.2(6) . . ?
C76 O3 K19 111.6(7) . . ?
C12 O15 C91 109.8(9) . . ?
C12 O15 K21 118.1(6) . . ?
C91 O15 K21 111.3(6) . . ?
C8 O6 C96 106.1(10) . . ?
C8 O6 K24 118.1(7) . . ?
C96 O6 K24 112.5(6) . . ?
C15 O2 C75 108.9(10) . . ?
C15 O2 K19 116.4(6) . . ?
C75 O2 K19 114.8(8) . . ?
C98 O5 C116 110.9(9) . . ?
C98 O5 K24 118.1(6) . . ?
C116 O5 K24 113.6(7) . . ?
C123 O16 C81 110.4(10) . . ?
C123 O16 K20 114.6(7) . . ?
C81 O16 K20 115.9(7) . . ?
C92 O17 C152 116.0(10) . . ?
C92 O17 K21 119.3(7) . . ?
C152 O17 K21 114.2(7) . . ?
C301 N4 C113 110.0(9) . . ?
C301 N4 C166 109.3(9) . . ?
C113 N4 C166 114.1(10) . . ?
C301 N4 K19 108.0(7) . . ?
C113 N4 K19 106.1(6) . . ?
C166 N4 K19 109.1(7) . . ?
C111 O25 C79 108.3(8) . . ?
C111 O25 K19 117.9(6) . . ?
C79 O25 K19 119.5(6) . . ?
C130 O22 C207 128.0(9) . . ?
C130 O22 K22 110.4(6) . . ?
C207 O22 K22 109.0(6) . . ?
C204 O23 C149 91.6(10) . . ?
C204 O23 K20 112.7(9) . . ?
C149 O23 K20 112.7(6) . . ?
C90 O19 C104 108.7(8) . . ?
C90 O19 K21 119.5(6) . . ?
C104 O19 K21 116.5(6) . . ?
C105 N1 C13 106.2(9) . . ?
C105 N1 C11 111.0(10) . . ?
C13 N1 C11 110.7(8) . . ?
C105 N1 K21 108.2(6) . . ?
C13 N1 K21 112.7(6) . . ?
C11 N1 K21 108.0(6) . . ?
C102 N12 C1 110.7(8) . . ?
C102 N12 C3 107.7(9) . . ?
C1 N12 C3 113.2(10) . . ?
C102 N12 K23 110.7(7) . . ?
C1 N12 K23 107.1(6) . . ?
C3 N12 K23 107.4(6) . . ?
C103 O18 C108 112.1(10) . . ?
C103 O18 K21 110.7(6) . . ?
C108 O18 K21 114.1(7) . . ?
C9 N6 C7 107.7(9) . . ?
C9 N6 C97 111.7(9) . . ?
C7 N6 C97 110.9(9) . . ?
C9 N6 K24 110.6(7) . . ?
C7 N6 K24 107.5(7) . . ?
C97 N6 K24 108.5(7) . . ?
C303 O31 C202 109.6(9) . . ?
C303 O31 K20 117.2(7) . . ?
C202 O31 K20 117.1(7) . . ?
C218 O30 C126 109.4(11) . . ?
C218 O30 K20 117.9(8) . . ?
C126 O30 K20 115.6(8) . . ?
C159 O32 C83 109.5(9) . . ?
C159 O32 K23 114.5(8) . . ?
C83 O32 K23 116.8(7) . . ?
C121 O29 C125 109.3(10) . . ?
C121 O29 K20 114.6(7) . . ?
C125 O29 K20 116.4(8) . . ?
C118 O39 C119 113.3(10) . . ?
C118 O39 K22 119.2(7) . . ?
C119 O39 K22 117.3(7) . . ?
C306 O37 C164 111.6(10) . . ?
C306 O37 K22 116.8(8) . . ?
C164 O37 K22 114.1(8) . . ?
C77 N3 C109 111.6(10) . . ?
C77 N3 C110 110.1(9) . . ?
C109 N3 C110 108.3(9) . . ?
C77 N3 K19 110.4(6) . . ?
C109 N3 K19 107.9(6) . . ?
C110 N3 K19 108.5(7) . . ?
C181 O34 C99 114.5(10) . . ?
C181 O34 K24 115.8(8) . . ?
C99 O34 K24 116.7(7) . . ?
C117 N7 C101 111.6(11) . . ?
C117 N7 C100 110.8(12) . . ?
C101 N7 C100 108.7(10) . . ?
C117 N7 K22 111.9(9) . . ?
C101 N7 K22 107.5(7) . . ?
C100 N7 K22 106.2(7) . . ?
C129 O36 C302 113.4(11) . . ?
C129 O36 K22 111.9(7) . . ?
C302 O36 K22 117.3(9) . . ?
C167 N9 C168 112.6(10) . . ?
C167 N9 C122 108.4(10) . . ?
C168 N9 C122 109.7(10) . . ?
C167 N9 K20 107.9(8) . . ?
C168 N9 K20 109.1(7) . . ?
C122 N9 K20 109.0(6) . . ?
C158 N13 C182 109.1(10) . . ?
C158 N13 C86 109.2(10) . . ?
C182 N13 C86 109.3(11) . . ?
C158 N13 K23 112.7(8) . . ?
C182 N13 K23 107.8(7) . . ?
C86 N13 K23 108.7(6) . . ?
C94 N5 C115 110.1(10) . . ?
C94 N5 C114 108.6(10) . . ?
C115 N5 C114 111.7(10) . . ?
C94 N5 K24 111.1(8) . . ?
C115 N5 K24 108.0(7) . . ?
C114 N5 K24 107.3(7) . . ?
C128 N8 C210 110.7(11) . . ?
C128 N8 C209 110.8(11) . . ?
C210 N8 C209 107.5(10) . . ?
C128 N8 K22 111.3(8) . . ?
C210 N8 K22 107.0(7) . . ?
C209 N8 K22 109.4(7) . . ?
C82 N10 C203 111.1(12) . . ?
C82 N10 C120 107.0(12) . . ?
C203 N10 C120 114.5(13) . . ?
C82 N10 K20 107.1(9) . . ?
C203 N10 K20 108.5(9) . . ?
C120 N10 K20 108.3(8) . . ?
C124 O27 C150 98.0(9) . . ?
C124 O27 K20 119.7(7) . . ?
C150 O27 K20 109.1(6) . . ?
C3 C4 O10 107.8(9) . . ?
O10 C6 C5 107.6(9) . . ?
O6 C8 C7 108.1(11) . . ?
O11 C2 C1 110.9(10) . . ?
C12 C11 N1 114.1(9) . . ?
N6 C7 C8 111.6(10) . . ?
C11 C12 O15 109.5(10) . . ?
N1 C13 C153 111.9(9) . . ?
N12 C1 C2 115.5(9) . . ?
O4 C10 C157 111.0(10) . . ?
C4 C3 N12 117.9(10) . . ?
N6 C9 C156 110.6(9) . . ?
O9 C5 C6 110.1(9) . . ?
C106 N2 C300 111.6(10) . . ?
C106 N2 C89 109.5(10) . . ?
C300 N2 C89 108.4(10) . . ?
C106 N2 K21 110.7(7) . . ?
C300 N2 K21 107.2(7) . . ?
C89 N2 K21 109.3(7) . . ?
O2 C15 C166 107.6(9) . . ?
O1 C14 C301 111.3(9) . . ?
O12 C84 C161 107.2(9) . . ?
O3 C76 C75 110.4(11) . . ?
C80 C79 O25 107.0(10) . . ?
O2 C75 C76 107.8(11) . . ?
C86 C85 O12 109.8(10) . . ?
O3 C78 C109 112.3(9) . . ?
C85 C86 N13 109.8(11) . . ?
O1 C80 C79 114.6(10) . . ?
N10 C82 C202 113.0(11) . . ?
O32 C83 C158 106.9(9) . . ?
O16 C81 C168 109.4(10) . . ?
N3 C77 C148 114.3(10) . . ?
O15 C91 C92 105.5(9) . . ?
C98 C97 N6 114.0(10) . . ?
O7 C93 C94 107.5(10) . . ?
O13 C88 C87 108.4(9) . . ?
O14 C87 C88 110.5(9) . . ?
O19 C90 C105 110.7(9) . . ?
C97 C98 O5 110.1(10) . . ?
O6 C96 C155 104.2(11) . . ?
O17 C92 C91 111.0(10) . . ?
O8 C95 C115 112.0(10) . . ?
C108 C89 N2 111.5(11) . . ?
N5 C94 C93 117.1(11) . . ?
C162 C101 N7 113.3(10) . . ?
O34 C99 C116 110.1(11) . . ?
N12 C102 C160 114.8(9) . . ?
C164 C100 N7 113.9(11) . . ?
C104 C103 O18 115.2(11) . . ?
N2 C106 C152 113.2(10) . . ?
O18 C108 C89 108.4(11) . . ?
N1 C105 C90 115.6(10) . . ?
O13 C154 C300 107.3(10) . . ?
C103 C104 O19 109.8(9) . . ?
N3 C110 C111 114.3(10) . . ?
O52 C148 C77 111.1(10) . . ?
C165 C113 N4 113.6(10) . . ?
O25 C111 C110 105.6(10) . . ?
C78 C109 N3 113.5(10) . . ?
O5 C116 C99 108.5(11) . . ?
C181 C114 N5 114.4(11) . . ?
C95 C115 N5 113.7(10) . . ?
N7 C117 C403 114.9(11) . . ?
O39 C118 C209 110.4(9) . . ?
C163 C119 O39 109.6(11) . . ?
C124 C122 N9 113.1(9) . . ?
N10 C120 C204 114.8(13) . . ?
O29 C121 C167 109.5(9) . . ?
O16 C123 C303 106.9(11) . . ?
C125 C126 O30 109.6(13) . . ?
C126 C125 O29 113.7(12) . . ?
O27 C124 C122 103.4(9) . . ?
C162 O51 C163 111.6(10) . . ?
C162 O51 K22 117.5(7) . . ?
C163 O51 K22 111.1(6) . . ?
C403 O55 C208 126.7(12) . . ?
C403 O55 K22 119.5(6) . . ?
C208 O55 K22 113.8(11) . . ?
O36 C129 C306 108.2(10) . . ?
C210 C130 O22 113.5(10) . . ?
N8 C128 C302 113.6(13) . . ?
O30 C218 C203 106.9(10) . . ?
C310 N21 C140 117.0(15) . . ?
C135 C134 N22 120.2(17) . . ?
C179 C146 C145 127.2(15) . . ?
C146 C145 N24 115.3(15) . . ?
C137 C136 C135 125.8(15) . . ?
C143 N24 C145 118.7(14) . . ?
C136 C137 C138 113.1(15) . . ?
C211 C142 C141 121.1(13) . . ?
C142 C141 C140 118.9(17) . . ?
N24 C143 C180 115.1(14) . . ?
C134 N22 C138 117.8(14) . . ?
C137 C138 N22 123.6(16) . . ?
C134 C135 C136 119.1(17) . . ?
N21 C140 C141 118.2(18) . . ?
O23 C149 C150 101.9(7) . . ?
O23 C149 C204 42.6(6) . . ?
C150 C149 C204 144.4(7) . . ?
C149 C150 O27 102.5(7) . . ?
C206 O50 C160 110.8(9) . . ?
C206 O50 K23 112.9(7) . . ?
C160 O50 K23 119.1(7) . . ?
O14 C153 C13 109.6(9) . . ?
O17 C152 C106 111.5(10) . . ?
O4 C156 C9 109.2(9) . . ?
O7 C155 C96 111.4(10) . . ?
O8 C157 C10 108.0(9) . . ?
N13 C158 C83 111.6(10) . . ?
O50 C160 C102 109.2(9) . . ?
O32 C159 C206 112.2(11) . . ?
O11 C161 C84 113.6(10) . . ?
O11 C161 K23 48.8(5) . . ?
C84 C161 K23 82.6(7) . . ?
O51 C162 C101 108.6(10) . . ?
O37 C164 C100 110.0(11) . . ?
C119 C163 O51 112.2(11) . . ?
C15 C166 N4 116.2(10) . . ?
O53 C165 C113 110.2(12) . . ?
N9 C168 C81 114.1(10) . . ?
N9 C167 C121 115.6(11) . . ?
C165 O53 C201 112.0(11) . . ?
C165 O53 K19 116.4(7) . . ?
C201 O53 K19 110.3(8) . . ?
C148 O52 C200 106.6(9) . . ?
C148 O52 K19 116.6(7) . . ?
C200 O52 K19 109.7(7) . . ?
C171 C169 C170 114.7(6) . . ?
C171 C169 C172 110.5(6) . . ?
C170 C169 C172 105.3(5) . . ?
C171 C169 Sn6 109.8(5) . . ?
C170 C169 Sn6 109.0(4) . . ?
C172 C169 Sn6 107.3(5) . . ?
C217 C178 N23 109.7(12) . . ?
C146 C179 C180 116.5(12) . . ?
C179 C180 C143 127.0(13) . . ?
C114 C181 O34 111.8(11) . . ?
N13 C182 C205 114.4(11) . . ?
O55 C403 C117 116.4(9) . . ?
C175 C173 C176 125.2 . . ?
C175 C173 C174 106.8 . . ?
C176 C173 C174 100.8 . . ?
C175 C173 Sn16 110.0(2) . 1_554 ?
C176 C173 Sn16 103.7(3) . 1_554 ?
C174 C173 Sn16 109.4(2) . 1_554 ?
C175 C173 Sn26 135.1(2) . 1_554 ?
C176 C173 Sn26 84.0(2) . 1_554 ?
C174 C173 Sn26 98.33(17) . 1_554 ?
Sn16 C173 Sn26 25.14(12) 1_554 1_554 ?

loop_
_geom_bond_atom_site_label_1
_geom_bond_atom_site_label_2
_geom_bond_distance
_geom_bond_site_symmetry_2
_geom_bond_publ_flag
C217 C216 1.29(2) . ?
C217 C178 1.47(2) . ?
N23 C213 1.197(17) . ?
N23 C178 1.499(16) . ?
C214 C216 1.364(13) . ?
C214 C213 1.374(14) . ?
C208 C207 1.20(2) . ?
C208 O55 1.40(2) . ?
C209 C118 1.481(16) . ?
C209 N8 1.502(16) . ?
C200 C201 1.40(2) . ?
C200 O52 1.476(14) . ?
C211 C142 1.313(16) . ?
C211 C310 1.321(19) . ?
C210 C130 1.43(2) . ?
C210 N8 1.484(14) . ?
C204 O23 1.332(19) . ?
C204 C120 1.53(2) . ?
C204 C149 1.968(19) . ?
C201 O53 1.496(19) . ?
C205 O9 1.396(15) . ?
C205 C182 1.524(19) . ?
C202 O31 1.412(17) . ?
C202 C82 1.567(19) . ?
C206 O50 1.374(15) . ?
C206 C159 1.45(2) . ?
C203 N10 1.47(2) . ?
C203 C218 1.50(2) . ?
C207 O22 1.514(14) . ?
C303 O31 1.392(15) . ?
C303 C123 1.561(18) . ?
C300 N2 1.454(16) . ?
C300 C154 1.499(18) . ?
C302 O36 1.422(16) . ?
C302 C128 1.45(2) . ?
C306 O37 1.421(15) . ?
C306 C129 1.50(2) . ?
C301 N4 1.446(15) . ?
C301 C14 1.567(17) . ?
C310 N21 1.38(2) . ?
Sn1 Sn9 2.9436(11) . ?
Sn1 Sn7 2.9566(11) . ?
Sn1 Sn3 2.9861(11) . ?
Sn1 Sn4 3.1330(11) . ?
Sn1 Sn2 3.1884(10) . ?
Sn2 Sn8 2.9486(12) . ?
Sn2 Sn3 2.9592(11) . ?
Sn2 Sn7 2.9617(13) . ?
Sn2 Sn5 3.2279(11) . ?
Sn3 Sn9 3.0116(11) . ?
Sn3 Sn8 3.0413(10) . ?
Sn4 Sn6 2.9636(11) . ?
Sn4 Sn7 2.9680(12) . ?
Sn4 Sn9 3.0394(11) . ?
Sn4 Sn5 3.2235(11) . ?
Sn5 Sn7 2.9320(11) . ?
Sn5 Sn6 2.9684(11) . ?
Sn5 Sn8 3.0809(12) . ?
Sn6 C169 2.265(7) . ?
Sn6 Sn9 2.8360(10) . ?
Sn6 Sn8 2.8584(11) . ?
Sn11 Sn18 2.9300(19) . ?
Sn11 Sn17 2.9470(13) . ?
Sn11 Sn27 2.964(3) . ?
Sn11 Sn13 2.9793(15) . ?
Sn11 Sn23 3.065(8) . ?
Sn11 Sn29 3.068(6) . ?
Sn11 Sn14 3.1157(16) . ?
Sn11 Sn12 3.1834(13) . ?
Sn11 Sn22 3.210(3) . ?
Sn11 Sn24 3.237(4) . ?
Sn12 Sn19 2.9388(15) . ?
Sn12 Sn13 2.9631(17) . ?
Sn12 Sn17 2.9729(17) . ?
Sn12 Sn15 3.2242(16) . ?
Sn13 Sn18 3.024(2) . ?
Sn13 Sn19 3.0495(15) . ?
Sn14 Sn17 2.9690(19) . ?
Sn14 Sn16 2.9863(18) . ?
Sn14 Sn18 3.058(2) . ?
Sn14 Sn15 3.2498(19) . ?
Sn15 Sn17 2.9473(15) . ?
Sn15 Sn16 2.9696(13) . ?
Sn15 Sn19 3.0805(15) . ?
Sn16 C173 2.169(8) 1_556 ?
Sn16 Sn18 2.8415(16) . ?
Sn16 Sn19 2.8538(14) . ?
Sn22 Sn23 2.823(9) . ?
Sn22 Sn28 2.941(5) . ?
Sn22 Sn27 2.942(6) . ?
Sn23 Sn28 2.954(8) . ?
Sn23 Sn29 2.994(9) . ?
Sn24 Sn29 2.900(7) . ?
Sn24 Sn27 2.975(5) . ?
Sn24 Sn26 2.992(5) . ?
Sn24 Sn25 3.209(5) . ?
Sn25 Sn27 2.901(5) . ?
Sn25 Sn26 2.902(4) . ?
Sn25 Sn28 2.957(5) . ?
Sn26 C173 2.637(9) 1_556 ?
Sn26 Sn29 3.010(5) . ?
Sn26 Sn28 3.020(4) . ?
K19 O53 2.775(8) . ?
K19 O25 2.776(9) . ?
K19 O52 2.848(9) . ?
K19 O1 2.862(8) . ?
K19 O3 2.866(7) . ?
K19 O2 2.888(8) . ?
K19 N3 2.968(9) . ?
K19 N4 3.028(10) . ?
K20 O29 2.806(8) . ?
K20 O27 2.812(10) . ?
K20 O31 2.812(9) . ?
K20 O23 2.853(8) . ?
K20 O16 2.855(8) . ?
K20 O30 2.858(9) . ?
K20 N10 2.943(13) . ?
K20 N9 2.973(10) . ?
K21 O19 2.764(8) . ?
K21 O17 2.786(8) . ?
K21 O13 2.812(8) . ?
K21 O18 2.848(8) . ?
K21 O14 2.863(8) . ?
K21 O15 2.870(8) . ?
K21 N2 2.974(11) . ?
K21 N1 3.005(9) . ?
K22 O37 2.775(9) . ?
K22 O39 2.783(10) . ?
K22 O55 2.799(10) . ?
K22 O22 2.822(8) . ?
K22 O51 2.848(8) . ?
K22 O36 2.869(9) . ?
K22 N8 2.936(9) . ?
K22 N7 2.989(10) . ?
K23 O10 2.788(7) . ?
K23 O12 2.798(8) . ?
K23 O11 2.820(9) . ?
K23 O32 2.849(9) . ?
K23 O9 2.855(8) . ?
K23 O50 2.895(9) . ?
K23 N13 2.994(11) . ?
K23 N12 3.039(10) . ?
K23 C161 3.537(11) . ?
K24 O6 2.776(8) . ?
K24 O7 2.809(9) . ?
K24 O4 2.815(8) . ?
K24 O8 2.819(8) . ?
K24 O34 2.839(8) . ?
K24 O5 2.847(8) . ?
K24 N5 3.016(10) . ?
K24 N6 3.022(10) . ?
O10 C6 1.442(12) . ?
O10 C4 1.497(13) . ?
O4 C156 1.353(14) . ?
O4 C10 1.410(14) . ?
O1 C80 1.372(14) . ?
O1 C14 1.406(13) . ?
O8 C157 1.416(13) . ?
O8 C95 1.454(14) . ?
O14 C153 1.405(15) . ?
O14 C87 1.458(13) . ?
O13 C88 1.398(14) . ?
O13 C154 1.462(14) . ?
O11 C161 1.400(14) . ?
O11 C2 1.400(15) . ?
O9 C5 1.447(14) . ?
O12 C84 1.434(14) . ?
O12 C85 1.458(15) . ?
O7 C93 1.387(15) . ?
O7 C155 1.446(15) . ?
O3 C78 1.405(14) . ?
O3 C76 1.452(15) . ?
O15 C12 1.447(14) . ?
O15 C91 1.471(14) . ?
O6 C8 1.425(15) . ?
O6 C96 1.501(15) . ?
O2 C15 1.415(14) . ?
O2 C75 1.420(15) . ?
O5 C98 1.446(15) . ?
O5 C116 1.459(14) . ?
O16 C123 1.399(16) . ?
O16 C81 1.439(15) . ?
O17 C92 1.438(13) . ?
O17 C152 1.452(15) . ?
N4 C113 1.469(13) . ?
N4 C166 1.471(15) . ?
O25 C111 1.403(14) . ?
O25 C79 1.450(15) . ?
O22 C130 1.462(14) . ?
O23 C149 1.411(12) . ?
O19 C90 1.377(14) . ?
O19 C104 1.452(11) . ?
N1 C105 1.452(15) . ?
N1 C13 1.458(14) . ?
N1 C11 1.485(14) . ?
N12 C102 1.428(15) . ?
N12 C1 1.450(13) . ?
N12 C3 1.489(14) . ?
O18 C103 1.411(13) . ?
O18 C108 1.472(14) . ?
N6 C9 1.454(15) . ?
N6 C7 1.490(15) . ?
N6 C97 1.507(15) . ?
O30 C218 1.466(18) . ?
O30 C126 1.474(18) . ?
O32 C159 1.414(15) . ?
O32 C83 1.435(15) . ?
O29 C121 1.391(16) . ?
O29 C125 1.466(17) . ?
O39 C118 1.433(14) . ?
O39 C119 1.465(14) . ?
O37 C164 1.431(16) . ?
N3 C77 1.447(15) . ?
N3 C109 1.498(15) . ?
N3 C110 1.503(18) . ?
O34 C181 1.417(17) . ?
O34 C99 1.426(16) . ?
N7 C117 1.375(17) . ?
N7 C101 1.496(15) . ?
N7 C100 1.509(16) . ?
O36 C129 1.366(16) . ?
N9 C167 1.420(17) . ?
N9 C168 1.439(16) . ?
N9 C122 1.553(14) . ?
N13 C158 1.455(16) . ?
N13 C182 1.488(17) . ?
N13 C86 1.575(14) . ?
N5 C94 1.346(16) . ?
N5 C115 1.478(15) . ?
N5 C114 1.516(17) . ?
N8 C128 1.445(19) . ?
N10 C82 1.467(19) . ?
N10 C120 1.482(19) . ?
O27 C124 1.439(16) . ?
O27 C150 1.618(13) . ?
C4 C3 1.416(16) . ?
C6 C5 1.460(16) . ?
C8 C7 1.491(19) . ?
C2 C1 1.515(16) . ?
C11 C12 1.438(17) . ?
C13 C153 1.554(15) . ?
C10 C157 1.511(18) . ?
C9 C156 1.593(14) . ?
N2 C106 1.439(14) . ?
N2 C89 1.518(14) . ?
C15 C166 1.462(17) . ?
C84 C161 1.461(17) . ?
C76 C75 1.48(2) . ?
C79 C80 1.436(17) . ?
C85 C86 1.443(18) . ?
C78 C109 1.488(19) . ?
C83 C158 1.583(16) . ?
C81 C168 1.527(18) . ?
C77 C148 1.496(17) . ?
C91 C92 1.509(18) . ?
C97 C98 1.429(17) . ?
C93 C94 1.582(17) . ?
C88 C87 1.480(18) . ?
C90 C105 1.531(16) . ?
C96 C155 1.507(19) . ?
C95 C115 1.459(18) . ?
C89 C108 1.506(18) . ?
C101 C162 1.47(2) . ?
C99 C116 1.49(2) . ?
C102 C160 1.560(16) . ?
C100 C164 1.48(2) . ?
C103 C104 1.407(17) . ?
C106 C152 1.456(18) . ?
C110 C111 1.549(18) . ?
C148 O52 1.360(17) . ?
C113 C165 1.456(17) . ?
C114 C181 1.41(2) . ?
C117 C403 1.472(17) . ?
C119 C163 1.41(2) . ?
C122 C124 1.524(14) . ?
C121 C167 1.530(18) . ?
C126 C125 1.40(2) . ?
O51 C162 1.423(14) . ?
O51 C163 1.468(15) . ?
O55 C403 1.348(13) . ?
N21 C140 1.40(3) . ?
C134 C135 1.30(2) . ?
C134 N22 1.39(2) . ?
C146 C179 1.241(19) . ?
C146 C145 1.37(2) . ?
C145 N24 1.46(2) . ?
C136 C137 1.34(3) . ?
C136 C135 1.38(3) . ?
N24 C143 1.36(2) . ?
C137 C138 1.38(2) . ?
C142 C141 1.387(17) . ?
C141 C140 1.44(3) . ?
C143 C180 1.40(2) . ?
N22 C138 1.39(2) . ?
C149 C150 1.568(12) . ?
O50 C160 1.424(15) . ?
C165 O53 1.392(16) . ?
C169 C171 1.420(10) . ?
C169 C170 1.491(9) . ?
C169 C172 1.584(10) . ?
C179 C180 1.31(2) . ?
C173 C175 1.5784 . ?
C173 C176 1.6000 . ?
C173 C174 1.6685 . ?
C173 Sn16 2.169(8) 1_554 ?
C173 Sn26 2.637(9) 1_554 ?
